data_7116654
loop_
_publ_author_name
'Simone A. Hauser'
'Ivan Prokes'
'Adrian B. Chaplin'

_publ_section_title
;
 Low-coordinate iridium NHC complexes derived from selective and
 reversible C-H bond activation of fluoroarenes
;
_journal_name_full Chem.Commun.
_journal_page_first 4425
_journal_paper_doi 10.1039/C5cc00529A
_journal_volume 51
_journal_year 2015
_chemical_formula_moiety '1(C39 H51 F2 Ir N6 O6), 0.5(C6 H4 F2), 1(C32 H12 B F24)'
_chemical_formula_sum 'C74 H66 B F27 Ir N6 O6'
_chemical_formula_weight 1851.33
_chemical_melting_point ?
_space_group_crystal_system triclinic
_space_group_IT_number 2
_space_group_name_Hall '-P 1'
_space_group_name_H-M_alt 'P -1'
_symmetry_space_group_name_Hall '-P 1'
_symmetry_space_group_name_H-M 'P -1'
_atom_sites_solution_hydrogens geom
_atom_sites_solution_primary iterative
_atom_sites_solution_secondary difmap
_audit_creation_date 2014-10-16
_audit_creation_method
;
Olex2 1.2
(compiled 2014.08.28 svn.r2986 for OlexSys, GUI svn.r4874)
;
_audit_update_record
;
2014-12-04 deposited with the CCDC.
2015-02-06 downloaded from the CCDC.
;
_cell_angle_alpha 96.4495(9)
_cell_angle_beta 91.4551(9)
_cell_angle_gamma 106.0089(9)
_cell_formula_units_Z 4
_cell_length_a 14.29260(15)
_cell_length_b 17.57617(19)
_cell_length_c 30.9787(4)
_cell_measurement_reflns_used 59707
_cell_measurement_temperature 150(2)
_cell_measurement_theta_max 31.6200
_cell_measurement_theta_min 2.9690
_cell_volume 7420.04(15)
_computing_cell_refinement
;
CrysAlisPro, Agilent Technologies,
Version 1.171.37.33 (release 27-03-2014 CrysAlis171 .NET)
(compiled Mar 27 2014,17:12:48)
;
_computing_data_collection
;
CrysAlisPro, Agilent Technologies,
Version 1.171.37.33 (release 27-03-2014 CrysAlis171 .NET)
(compiled Mar 27 2014,17:12:48)
;
_computing_data_reduction
;
CrysAlisPro, Agilent Technologies,
Version 1.171.37.33 (release 27-03-2014 CrysAlis171 .NET)
(compiled Mar 27 2014,17:12:48)
;
_computing_molecular_graphics 'Olex2 (Dolomanov et al., 2009)'
_computing_publication_material 'Olex2 (Dolomanov et al., 2009)'
_computing_structure_refinement 'ShelXL (Sheldrick, 2008)'
_computing_structure_solution
;
Superflip (Palatinus & Chapuis, 2007;Palatinus & van der Lee, 2008;
Palatinus et al., 2012)
;
_diffrn_ambient_temperature 150(2)
_diffrn_detector 'CCD plate'
_diffrn_detector_area_resol_mean 10.2833
_diffrn_detector_type Ruby
_diffrn_measured_fraction_theta_full 0.998
_diffrn_measured_fraction_theta_max 0.998
_diffrn_measurement_details
;
  1 omega  -60.00   49.00   1.0000   40.0000
omega____ theta____ kappa____ phi______ frames
    -       17.1593  -77.0000 -120.0000 109

  2 omega   81.00  107.00   1.0000   40.0000
omega____ theta____ kappa____ phi______ frames
    -       17.1593  178.0000 -120.0000 26

  3 omega  -13.00   55.00   1.0000   40.0000
omega____ theta____ kappa____ phi______ frames
    -       17.1593  -99.0000   90.0000 68

  4 omega  -59.00   44.00   1.0000   40.0000
omega____ theta____ kappa____ phi______ frames
    -       17.1593  -38.0000  120.0000 103

  5 omega   27.00   55.00   1.0000   40.0000
omega____ theta____ kappa____ phi______ frames
    -      -18.0968   57.0000  -60.0000 28

  6 omega  -14.00   23.00   1.0000   40.0000
omega____ theta____ kappa____ phi______ frames
    -      -18.0968  -99.0000 -150.0000 37

  7 omega -106.00  -53.00   1.0000   40.0000
omega____ theta____ kappa____ phi______ frames
    -      -18.0968  178.0000 -120.0000 53

  8 omega   -4.00   22.00   1.0000   40.0000
omega____ theta____ kappa____ phi______ frames
    -      -18.0968   57.0000  -60.0000 26

  9 omega   -9.00   93.00   1.0000   40.0000
omega____ theta____ kappa____ phi______ frames
    -       17.1593   38.0000 -120.0000 102

 10 omega   -9.00   93.00   1.0000   40.0000
omega____ theta____ kappa____ phi______ frames
    -       17.1593   38.0000  150.0000 102

 11 omega  -12.00   91.00   1.0000   40.0000
omega____ theta____ kappa____ phi______ frames
    -       17.1593   57.0000    0.0000 103

 12 omega  -57.00   47.00   1.0000   40.0000
omega____ theta____ kappa____ phi______ frames
    -       17.1593  -57.0000   90.0000 104
;
_diffrn_measurement_device 'four-circle diffractometer'
_diffrn_measurement_device_type 'Oxford Diffraction: Xcalibur, Ruby, Gemini'
_diffrn_measurement_method '\w scans'
_diffrn_orient_matrix_UB_11 0.0159166000
_diffrn_orient_matrix_UB_12 0.0178771000
_diffrn_orient_matrix_UB_13 -0.0189297000
_diffrn_orient_matrix_UB_21 0.0229682000
_diffrn_orient_matrix_UB_22 0.0365189000
_diffrn_orient_matrix_UB_23 0.0131084000
_diffrn_orient_matrix_UB_31 0.0435204000
_diffrn_orient_matrix_UB_32 -0.0117067000
_diffrn_orient_matrix_UB_33 0.0016240000
_diffrn_radiation_monochromator graphite
_diffrn_radiation_probe x-ray
_diffrn_radiation_type MoK\a
_diffrn_radiation_wavelength 0.71073
_diffrn_reflns_av_R_equivalents 0.0475
_diffrn_reflns_av_unetI/netI 0.0367
_diffrn_reflns_Laue_measured_fraction_full 0.998
_diffrn_reflns_Laue_measured_fraction_max 0.998
_diffrn_reflns_limit_h_max 17
_diffrn_reflns_limit_h_min -17
_diffrn_reflns_limit_k_max 21
_diffrn_reflns_limit_k_min -21
_diffrn_reflns_limit_l_max 37
_diffrn_reflns_limit_l_min -37
_diffrn_reflns_number 140009
_diffrn_reflns_point_group_measured_fraction_full 0.998
_diffrn_reflns_point_group_measured_fraction_max 0.998
_diffrn_reflns_theta_full 25.681
_diffrn_reflns_theta_max 25.681
_diffrn_reflns_theta_min 2.947
_diffrn_source 'Enhance (Mo) X-ray Source'
_exptl_absorpt_coefficient_mu 1.925
_exptl_absorpt_correction_T_max 1.00000
_exptl_absorpt_correction_T_min 0.85631
_exptl_absorpt_correction_type multi-scan
_exptl_absorpt_process_details
;
CrysAlisPro, Agilent Technologies,
Version 1.171.37.33 (release 27-03-2014 CrysAlis171 .NET)
(compiled Mar 27 2014,17:12:48)
Empirical absorption correction using spherical harmonics,
 implemented in SCALE3 ABSPACK scaling algorithm.
Empirical absorption correction using spherical harmonics,
 implemented in SCALE3 ABSPACK scaling algorithm.
;
_exptl_crystal_colour orange
_exptl_crystal_colour_primary orange
_exptl_crystal_density_diffrn 1.657
_exptl_crystal_density_meas 'not measured'
_exptl_crystal_description plate
_exptl_crystal_F_000 3700
_exptl_crystal_size_max 0.35
_exptl_crystal_size_mid 0.35
_exptl_crystal_size_min 0.08
_refine_diff_density_max 1.414
_refine_diff_density_min -1.226
_refine_diff_density_rms 0.095
_refine_ls_extinction_method none
_refine_ls_goodness_of_fit_ref 1.060
_refine_ls_hydrogen_treatment constr
_refine_ls_matrix_type full
_refine_ls_number_parameters 2493
_refine_ls_number_reflns 28177
_refine_ls_number_restraints 2984
_refine_ls_restrained_S_all 1.145
_refine_ls_R_factor_all 0.0493
_refine_ls_R_factor_gt 0.0400
_refine_ls_shift/su_max 0.003
_refine_ls_shift/su_mean 0.000
_refine_ls_structure_factor_coef Fsqd
_refine_ls_weighting_details 'w=1/[\s^2^(Fo^2^)+(0.0319P)^2^+22.8987P] where P=(Fo^2^+2Fc^2^)/3'
_refine_ls_weighting_scheme calc
_refine_ls_wR_factor_gt 0.0860
_refine_ls_wR_factor_ref 0.0897
_reflns_Friedel_coverage 0.000
_reflns_number_gt 24431
_reflns_number_total 28177
_reflns_threshold_expression 'I > 2\s(I)'
_cod_data_source_file c5cc00529a2.cif
_cod_data_source_block 0047abc13
_cod_depositor_comments
;
The following automatic conversions were performed:

'_chemical_melting_point' value 'not measured' was changed to '?' -
the value is undefined or not given.

Automatic conversion script
Id: cif_fix_values 2827 2014-09-09 07:05:25Z andrius 
;
_cod_original_cell_volume 7420.03(14)
_cod_database_code 7116654
_shelxl_version_number 2013-4
_shelx_space_group_comment
;
The symmetry employed for this shelxl refinement is uniquely defined
by the following loop, which should always be used as a source of
symmetry information in preference to the above space-group names.
They are only intended as comments.
;
_olex2_refinement_description
;
1. Fixed Uiso
 At 1.2 times of:
  All C(H) groups, All C(H,H) groups
 At 1.5 times of:
  All C(H,H,H) groups
2. Restrained distances
 C507-F1A \\sim C507-F2A \\sim C507-F3A \\sim C307-F3 \\sim C307-F1 \\sim
C307-F2
 with sigma of 0.01
 F1A-F2A \\sim F2A-F3A \\sim F3A-F1A \\sim F3-F1 \\sim F1-F2 \\sim F2-F3
 with sigma of 0.01
 C407-F101 \\sim C407-F102 \\sim C407-F103 \\sim C407-F201 \\sim C407-F202
\\sim C407-F203
 with sigma of 0.01
 F101-F102 \\sim F102-F103 \\sim F103-F101 \\sim F201-F202 \\sim F202-F203
\\sim F203-F201
 with sigma of 0.01
 C403-F101 \\sim C403-F102 \\sim C403-F103 \\sim C403-F201 \\sim C403-F202
\\sim C403-F203
 with sigma of 0.01
 C415-F107 \\sim C415-F308 \\sim C415-F309 \\sim C415-F207 \\sim C415-F408
\\sim C415-F409
 with sigma of 0.01
 F107-F308 \\sim F308-F309 \\sim F309-F107 \\sim F207-F408 \\sim F408-F409
\\sim F409-F207
 with sigma of 0.01
 C411-F107 \\sim C411-F308 \\sim C411-F309 \\sim C411-F207 \\sim C411-F408
\\sim C411-F409
 with sigma of 0.01
 C423-F113 \\sim C423-F114 \\sim C423-F115 \\sim C423-F213 \\sim C423-F214
\\sim C423-F215
 with sigma of 0.01
 F113-F114 \\sim F114-F115 \\sim F115-F113 \\sim F213-F214 \\sim F214-F215
\\sim F215-F213
 with sigma of 0.01
 C419-F113 \\sim C419-F114 \\sim C419-F115 \\sim C419-F213 \\sim C419-F214
\\sim C419-F215
 with sigma of 0.01
 C432-F122 \\sim C432-F123 \\sim C432-F124 \\sim C432-F222 \\sim C432-F223
\\sim C432-F224
 with sigma of 0.01
 F122-F123 \\sim F123-F124 \\sim F124-F122 \\sim F222-F223 \\sim F223-F224
\\sim F224-F222
 with sigma of 0.01
 C429-F122 \\sim C429-F123 \\sim C429-F124 \\sim C429-F222 \\sim C429-F223
\\sim C429-F224
 with sigma of 0.01
 C224-F16 \\sim C224-F17 \\sim C224-F18 \\sim C224-F16A \\sim C224-F17A \\sim
C224-F18A
 with sigma of 0.01
 F16-F17 \\sim F17-F18 \\sim F18-F16 \\sim F16A-F17A \\sim F17A-F18A \\sim
F18A-F16A
 with sigma of 0.01
 C221-F16 \\sim C221-F17 \\sim C221-F18 \\sim C221-F16A \\sim C221-F17A \\sim
C221-F18A
 with sigma of 0.01
 C215-F7 \\sim C215-F8B \\sim C215-F9B \\sim C215-F7A \\sim C215-F8C \\sim
C215-F9C
 with sigma of 0.01
 F7-F8B \\sim F8B-F9B \\sim F9B-F7 \\sim F7A-F8C \\sim F8C-F9C \\sim F9C-F7A
 with sigma of 0.01
 C211-F7 \\sim C211-F8B \\sim C211-F9B \\sim C211-F7A \\sim C211-F8C \\sim
C211-F9C
 with sigma of 0.01
 C216-F10 \\sim C216-F11 \\sim C216-F12 \\sim C216-F10A \\sim C216-F11A \\sim
C216-F12A
 with sigma of 0.01
 F10-F11 \\sim F11-F12 \\sim F12-F10 \\sim F10A-F11A \\sim F11A-F12A \\sim
F12A-F10A
 with sigma of 0.01
 C213-F10 \\sim C213-F11 \\sim C213-F12 \\sim C213-F10A \\sim C213-F11A \\sim
C213-F12A
 with sigma of 0.01
 C508-F4A \\sim C508-F5A \\sim C508-F6A \\sim C308-F5 \\sim C308-F4 \\sim
C308-F6
 with sigma of 0.01
 F4A-F5A \\sim F5A-F6A \\sim F6A-F4A \\sim F5-F4 \\sim F4-F6 \\sim F6-F5
 with sigma of 0.01
 C503-C507 \\sim C303-C307
 with sigma of 0.01
 C505-C508 \\sim C305-C308
 with sigma of 0.01
 C501-B200 \\sim C301-B200
 with sigma of 0.01
 C503-F1A \\sim C503-F2A \\sim C503-F3A \\sim C303-F3 \\sim C303-F1 \\sim
C303-F2
 with sigma of 0.01
 C505-F4A \\sim C505-F5A \\sim C505-F6A \\sim C305-F5 \\sim C305-F4 \\sim
C305-F6
 with sigma of 0.01
 F8A-C6A \\sim F9A-C7A \\sim F9-C7 \\sim F8-C6 \\sim F108-C106 \\sim F109-C107
\\sim F209-C207 \\sim F208-
 C206
 with sigma of 0.01
 C2-F9 \\sim F9-C6 \\sim C7-F8 \\sim F8-C5 \\sim C2-F9A \\sim F9A-C6A \\sim
C7A-F8A \\sim F8A-C5A \\sim C102-
 F109 \\sim F109-C106 \\sim C107-F108 \\sim F108-C105 \\sim C102-F209 \\sim
F209-C206 \\sim C207-F208 ~
 F208-C205
 with sigma of 0.01
 O36-C35A \\sim O36-C35 \\sim O148-C147 \\sim O148-C247
 with sigma of 0.01
 C35A-C34 \\sim C35-C34 \\sim C147-C146 \\sim C146-C247
 with sigma of 0.01
 C40-C34 \\sim C40A-C34 \\sim C39A-C34 \\sim C39-C34 \\sim C146-C252 \\sim
C152-C146 \\sim C153-C146 ~
 C146-C253
 with sigma of 0.01
 C35-C39 \\sim C35-C40 \\sim C35A-C39A \\sim C35A-C40A \\sim C147-C152 \\sim
C147-C153 \\sim C247-C252
 \\sim C247-C253
 with sigma of 0.01
 F92-C902 \\sim F82-C802 \\sim F91-C901 \\sim F81-C801
 with sigma of 0.01
 C806-F81 \\sim F81-C802 \\sim C801-F82 \\sim F82-C803 \\sim C906-F91 \\sim
F91-C902 \\sim C901-F92 ~
 F92-C903
 with sigma of 0.01
3. Restrained planarity
 C801, C802, C803, C804, C805, C806, F81, F82
 with sigma of 0.01
 C901, C902, C903, C904, C905, C906, F91, F92
 with sigma of 0.01
 C301, C302, C303, C304, C305, C306, C307, C308
 with sigma of 0.01
 C508, C505, C506, C502, C501, C503, C504, C507
 with sigma of 0.01
 C2, C3, C4, C5, C6, C7, F8, F9
 with sigma of 0.01
 C2, C3A, C7A, C6A, C5A, C4A, F8A, F9A
 with sigma of 0.01
 C102, C103, C104, C105, C106, C107, F108, F109
 with sigma of 0.01
 C102, C203, C204, C205, C206, C207, F208, F209
 with sigma of 0.01
4. Uiso/Uaniso restraints and constraints
F8 \\sim F8A \\sim F9 \\sim F9A \\sim F108 \\sim F109 \\sim F208 \\sim F209
\\sim F91 \\sim F92 \\sim F81 \\sim F82 \\sim F1 \\sim F1A \\sim F2 \\sim F2A
\\sim F3 \\sim F3A \\sim F4 \\sim F4A \\sim F5 \\sim F5A \\sim F6 \\sim F6A
\\sim F7 \\sim F7A \\sim F8B \\sim F8C \\sim F9B \\sim F9C \\sim F10 \\sim F10A
\\sim F11 \\sim F11A \\sim F12 \\sim F12A \\sim F13 \\sim F14 \\sim F15 \\sim
F16 \\sim F16A \\sim F17 \\sim F17A \\sim F18 \\sim F18A \\sim F19 \\sim F20
\\sim F21 \\sim F22 \\sim F23 \\sim F24 \\sim F101 \\sim F102 \\sim F103 \\sim
F104 \\sim F105 \\sim F106 \\sim F107 \\sim F110 \\sim F111 \\sim F112 \\sim
F113 \\sim F114 \\sim F115 \\sim F116 \\sim F117 \\sim F118 \\sim F119 \\sim
F120 \\sim F121 \\sim F122 \\sim F123 \\sim F124 \\sim F201 \\sim F202 \\sim
F203 \\sim F207 \\sim F213 \\sim F214 \\sim F215 \\sim F222 \\sim F223 \\sim
F224 \\sim F308 \\sim F309 \\sim F408 \\sim F409 \\sim C432 \\sim C407 \\sim
C408 \\sim C415 \\sim C423 \\sim C308 \\sim C508 \\sim C305 \\sim C505 \\sim
C306 \\sim C506 \\sim C301 \\sim C501 \\sim B200 \\sim C302 \\sim C502 \\sim
C503 \\sim C303 \\sim C504 \\sim C304 \\sim C307 \\sim C507 \\sim C224 \\sim
C216 \\sim C215 \\sim C2 \\sim C7A \\sim C3 \\sim C4 \\sim C6A \\sim C5 \\sim
C5A \\sim C4A \\sim C6 \\sim C3A \\sim C7 \\sim O36 \\sim C35 \\sim C35A \\sim
C34 \\sim C39 \\sim C39A \\sim C40 \\sim C40A \\sim O148 \\sim C147 \\sim C247
\\sim C146 \\sim C252 \\sim C152 \\sim C253 \\sim C153 \\sim C102 \\sim C103
\\sim C104 \\sim C105 \\sim C106 \\sim C107 \\sim F108 \\sim F109 \\sim C203
\\sim C204 \\sim C205 \\sim C206 \\sim C207 \\sim F208 \\sim F209: within 1.7A
with sigma of 0.01 and sigma for terminal atoms of 0.02
Uanis(F8) \\sim Ueq, Uanis(F8A) \\sim Ueq, Uanis(F9) \\sim Ueq, Uanis(F9A)
\\sim Ueq, Uanis(F108) \\sim Ueq, Uanis(F109) \\sim Ueq, Uanis(F208) \\sim Ueq,
Uanis(F209) \\sim Ueq, Uanis(F91) \\sim Ueq, Uanis(F92) \\sim Ueq, Uanis(F81)
\\sim Ueq, Uanis(F82) \\sim Ueq, Uanis(F1) \\sim Ueq, Uanis(F1A) \\sim Ueq,
Uanis(F2) \\sim Ueq, Uanis(F2A) \\sim Ueq, Uanis(F3) \\sim Ueq, Uanis(F3A)
\\sim Ueq, Uanis(F4) \\sim Ueq, Uanis(F4A) \\sim Ueq, Uanis(F5) \\sim Ueq,
Uanis(F5A) \\sim Ueq, Uanis(F6) \\sim Ueq, Uanis(F6A) \\sim Ueq, Uanis(F7)
\\sim Ueq, Uanis(F7A) \\sim Ueq, Uanis(F8B) \\sim Ueq, Uanis(F8C) \\sim Ueq,
Uanis(F9B) \\sim Ueq, Uanis(F9C) \\sim Ueq, Uanis(F10) \\sim Ueq, Uanis(F10A)
\\sim Ueq, Uanis(F11) \\sim Ueq, Uanis(F11A) \\sim Ueq, Uanis(F12) \\sim Ueq,
Uanis(F12A) \\sim Ueq, Uanis(F13) \\sim Ueq, Uanis(F14) \\sim Ueq, Uanis(F15)
\\sim Ueq, Uanis(F16) \\sim Ueq, Uanis(F16A) \\sim Ueq, Uanis(F17) \\sim Ueq,
Uanis(F17A) \\sim Ueq, Uanis(F18) \\sim Ueq, Uanis(F18A) \\sim Ueq, Uanis(F19)
\\sim Ueq, Uanis(F20) \\sim Ueq, Uanis(F21) \\sim Ueq, Uanis(F22) \\sim Ueq,
Uanis(F23) \\sim Ueq, Uanis(F24) \\sim Ueq, Uanis(F101) \\sim Ueq, Uanis(F102)
\\sim Ueq, Uanis(F103) \\sim Ueq, Uanis(F104) \\sim Ueq, Uanis(F105) \\sim Ueq,
Uanis(F106) \\sim Ueq, Uanis(F107) \\sim Ueq, Uanis(F110) \\sim Ueq,
Uanis(F111) \\sim Ueq, Uanis(F112) \\sim Ueq, Uanis(F113) \\sim Ueq,
Uanis(F114) \\sim Ueq, Uanis(F115) \\sim Ueq, Uanis(F116) \\sim Ueq,
Uanis(F117) \\sim Ueq, Uanis(F118) \\sim Ueq, Uanis(F119) \\sim Ueq,
Uanis(F120) \\sim Ueq, Uanis(F121) \\sim Ueq, Uanis(F122) \\sim Ueq,
Uanis(F123) \\sim Ueq, Uanis(F124) \\sim Ueq, Uanis(F201) \\sim Ueq,
Uanis(F202) \\sim Ueq, Uanis(F203) \\sim Ueq, Uanis(F207) \\sim Ueq,
Uanis(F213) \\sim Ueq, Uanis(F214) \\sim Ueq, Uanis(F215) \\sim Ueq,
Uanis(F222) \\sim Ueq, Uanis(F223) \\sim Ueq, Uanis(F224) \\sim Ueq,
Uanis(F308) \\sim Ueq, Uanis(F309) \\sim Ueq, Uanis(F408) \\sim Ueq,
Uanis(F409) \\sim Ueq, Uanis(C432) \\sim Ueq, Uanis(C407) \\sim Ueq,
Uanis(C408) \\sim Ueq, Uanis(C415) \\sim Ueq, Uanis(C423) \\sim Ueq,
Uanis(C308) \\sim Ueq, Uanis(C508) \\sim Ueq, Uanis(C305) \\sim Ueq,
Uanis(C505) \\sim Ueq, Uanis(C306) \\sim Ueq, Uanis(C506) \\sim Ueq,
Uanis(C301) \\sim Ueq, Uanis(C501) \\sim Ueq, Uanis(B200) \\sim Ueq,
Uanis(C302) \\sim Ueq, Uanis(C502) \\sim Ueq, Uanis(C503) \\sim Ueq,
Uanis(C303) \\sim Ueq, Uanis(C504) \\sim Ueq, Uanis(C304) \\sim Ueq,
Uanis(C307) \\sim Ueq, Uanis(C507) \\sim Ueq, Uanis(C224) \\sim Ueq,
Uanis(C216) \\sim Ueq, Uanis(C215) \\sim Ueq, Uanis(C2) \\sim Ueq, Uanis(C7A)
\\sim Ueq, Uanis(C3) \\sim Ueq, Uanis(C4) \\sim Ueq, Uanis(C6A) \\sim Ueq,
Uanis(C5) \\sim Ueq, Uanis(C5A) \\sim Ueq, Uanis(C4A) \\sim Ueq, Uanis(C6)
\\sim Ueq, Uanis(C3A) \\sim Ueq, Uanis(C7) \\sim Ueq, Uanis(O36) \\sim Ueq,
Uanis(C35) \\sim Ueq, Uanis(C35A) \\sim Ueq, Uanis(C34) \\sim Ueq, Uanis(C39)
\\sim Ueq, Uanis(C39A) \\sim Ueq, Uanis(C40) \\sim Ueq, Uanis(C40A) \\sim Ueq,
Uanis(O148) \\sim Ueq, Uanis(C147) \\sim Ueq, Uanis(C247) \\sim Ueq,
Uanis(C146) \\sim Ueq, Uanis(C252) \\sim Ueq, Uanis(C152) \\sim Ueq,
Uanis(C253) \\sim Ueq, Uanis(C153) \\sim Ueq, Uanis(C102) \\sim Ueq,
Uanis(C103) \\sim Ueq, Uanis(C104) \\sim Ueq, Uanis(C105) \\sim Ueq,
Uanis(C106) \\sim Ueq, Uanis(C107) \\sim Ueq, Uanis(F108) \\sim Ueq,
Uanis(F109) \\sim Ueq, Uanis(C203) \\sim Ueq, Uanis(C204) \\sim Ueq,
Uanis(C205) \\sim Ueq, Uanis(C206) \\sim Ueq, Uanis(C207) \\sim Ueq,
Uanis(F208) \\sim Ueq, Uanis(F209) \\sim Ueq: with sigma of 0.005 and sigma for
terminal atoms of 0.01
Uanis(C35A) = Uanis(C35)
Uanis(C40) = Uanis(C40A)
Uanis(C39A) = Uanis(C39)
Uanis(F6A) = Uanis(F6)
Uanis(F81) = Uanis(F82) = Uanis(C806) = Uanis(C805) = Uanis(C804) = Uanis(C803)
= Uanis(C802) = Uanis(C801) = Uanis(F91) = Uanis(F92) = Uanis(C902) =
Uanis(C901) = Uanis(C906) = Uanis(C905) = Uanis(C904) = Uanis(C903)
5. Others
 Sof(F208)=Sof(F209)=Sof(C203)=Sof(H203)=Sof(C204)=Sof(H204)=Sof(C205)=
 Sof(H205)=Sof(C206)=Sof(C207)=1-FVAR(1)
 Sof(F108)=Sof(F109)=Sof(C103)=Sof(H103)=Sof(C104)=Sof(H104)=Sof(C105)=
 Sof(H105)=Sof(C106)=Sof(C107)=FVAR(1)
 Sof(F8A)=Sof(F9A)=Sof(C7A)=Sof(C6A)=Sof(C5A)=Sof(H5A)=Sof(C4A)=Sof(H4A)=
 Sof(C3A)=Sof(H3A)=1-FVAR(2)
 Sof(F8)=Sof(F9)=Sof(C3)=Sof(H3)=Sof(C4)=Sof(H4)=Sof(C5)=Sof(H5)=Sof(C6)=
 Sof(C7)=FVAR(2)
 Sof(F1A)=Sof(F2A)=Sof(F3A)=Sof(F4A)=Sof(F5A)=Sof(F6A)=Sof(C501)=Sof(C506)=
 Sof(H506)=Sof(C505)=Sof(C504)=Sof(H504)=Sof(C503)=Sof(C502)=Sof(H502)=
 Sof(C507)=Sof(C508)=1-FVAR(3)
 Sof(F1)=Sof(F2)=Sof(F3)=Sof(F4)=Sof(F5)=Sof(F6)=Sof(C301)=Sof(C302)=Sof(H302)=
 Sof(C303)=Sof(C304)=Sof(H304)=Sof(C305)=Sof(C306)=Sof(H306)=Sof(C307)=
 Sof(C308)=FVAR(3)
 Sof(F207)=Sof(F408)=Sof(F409)=1-FVAR(4)
 Sof(F107)=Sof(F308)=Sof(F309)=FVAR(4)
 Sof(F213)=Sof(F214)=Sof(F215)=1-FVAR(5)
 Sof(F113)=Sof(F114)=Sof(F115)=FVAR(5)
 Sof(F201)=Sof(F202)=Sof(F203)=1-FVAR(6)
 Sof(F101)=Sof(F102)=Sof(F103)=FVAR(6)
 Sof(F222)=Sof(F223)=Sof(F224)=1-FVAR(7)
 Sof(F122)=Sof(F123)=Sof(F124)=FVAR(7)
 Sof(F16A)=Sof(F17A)=Sof(F18A)=1-FVAR(8)
 Sof(F16)=Sof(F17)=Sof(F18)=FVAR(8)
 Sof(F10A)=Sof(F11A)=Sof(F12A)=1-FVAR(9)
 Sof(F10)=Sof(F11)=Sof(F12)=FVAR(9)
 Sof(F7A)=Sof(F8C)=Sof(F9C)=1-FVAR(10)
 Sof(F7)=Sof(F8B)=Sof(F9B)=FVAR(10)
 Sof(C35A)=Sof(H35C)=Sof(H35D)=Sof(C39A)=Sof(H39D)=Sof(H39E)=Sof(H39F)=
 Sof(C40A)=Sof(H40D)=Sof(H40E)=Sof(H40F)=1-FVAR(11)
 Sof(C35)=Sof(H35A)=Sof(H35B)=Sof(C39)=Sof(H39A)=Sof(H39B)=Sof(H39C)=Sof(C40)=
 Sof(H40A)=Sof(H40B)=Sof(H40C)=FVAR(11)
 Sof(C247)=Sof(H24D)=Sof(H24E)=Sof(C252)=Sof(H25D)=Sof(H25E)=Sof(H25F)=
 Sof(C253)=Sof(H25G)=Sof(H25H)=Sof(H25I)=1-FVAR(12)
 Sof(C147)=Sof(H14D)=Sof(H14E)=Sof(C152)=Sof(H15C)=Sof(H15D)=Sof(H15E)=
 Sof(C153)=Sof(H15F)=Sof(H15G)=Sof(H15H)=FVAR(12)
 Sof(F91)=Sof(F92)=Sof(C902)=Sof(C901)=Sof(C906)=Sof(H906)=Sof(C905)=Sof(H905)=
 Sof(C904)=Sof(H904)=Sof(C903)=Sof(H903)=1-FVAR(13)
 Sof(F81)=Sof(F82)=Sof(C806)=Sof(H806)=Sof(C805)=Sof(H805)=Sof(C804)=Sof(H804)=
 Sof(C803)=Sof(H803)=Sof(C802)=Sof(C801)=FVAR(13)
6.a Secondary CH2 refined with riding coordinates:
 C17(H17A,H17B), C20(H20A,H20B), C32(H32A,H32B), C35(H35A,H35B), C35A(H35C,
 H35D), C47(H47A,H47B), C50(H50A,H50B), C117(H11A,H11B), C120(H12A,H12B),
 C132(H13A,H13B), C135(H13C,H13D), C147(H14D,H14E), C150(H15A,H15B), C247(H24D,
 H24E)
6.b Aromatic/amide H refined with riding coordinates:
 C5A(H5A), C4A(H4A), C3A(H3A), C3(H3), C4(H4), C5(H5), C203(H203), C204(H204),
 C205(H205), C103(H103), C104(H104), C105(H105), C906(H906), C905(H905),
 C904(H904), C903(H903), C806(H806), C805(H805), C804(H804), C803(H803),
 C210(H210), C212(H212), C214(H214), C218(H218), C220(H220), C222(H222),
 C226(H226), C228(H228), C230(H230), C302(H302), C304(H304), C306(H306),
 C506(H506), C504(H504), C502(H502), C402(H402), C404(H404), C406(H406),
 C410(H410), C412(H412), C414(H414), C418(H418), C420(H420), C422(H422),
 C426(H426), C428(H428), C430(H430)
6.c Fitted hexagon refined as free rotating group:
 C2(C7A,C6A,C5A,C4A,C3A), C102(C203,C204,C205,C206,C207), C902(C901,C906,C905,
 C904,C903), C806(C805,C804,C803,C802,C801), C301(C302,C303,C304,C305,C306),
 C501(C506,C505,C504,C503,C502)
6.d Idealised Me refined as rotating group:
 C22(H22A,H22B,H22C), C23(H23A,H23B,H23C), C24(H24A,H24B,H24C), C25(H25A,H25B,
 H25C), C37(H37A,H37B,H37C), C38(H38A,H38B,H38C), C39(H39A,H39B,H39C),
 C39A(H39D,H39E,H39F), C40(H40A,H40B,H40C), C40A(H40D,H40E,H40F), C52(H52A,H52B,
 H52C), C53(H53A,H53B,H53C), C54(H54A,H54B,H54C), C55(H55A,H55B,H55C),
 C122(H12C,H12D,H12E), C123(H12F,H12G,H12H), C124(H12I,H12J,H12K), C125(H12L,
 H12M,H12N), C137(H13E,H13F,H13G), C138(H13H,H13I,H13J), C139(H13K,H13L,H13M),
 C140(H14A,H14B,H14C), C152(H15C,H15D,H15E), C153(H15F,H15G,H15H), C154(H15I,
 H15J,H15K), C155(H15L,H15M,H15N), C252(H25D,H25E,H25F), C253(H25G,H25H,H25I)
;
_olex2_submission_special_instructions 'No special instructions were received'

loop_
_space_group_symop_operation_xyz
'x, y, z'
'-x, -y, -z'

loop_
_atom_site_label
_atom_site_type_symbol
_atom_site_fract_x
_atom_site_fract_y
_atom_site_fract_z
_atom_site_U_iso_or_equiv
_atom_site_adp_type
_atom_site_occupancy
_atom_site_site_symmetry_order
_atom_site_calc_flag
_atom_site_refinement_flags_posn
_atom_site_refinement_flags_adp
_atom_site_refinement_flags_occupancy
_atom_site_disorder_assembly
_atom_site_disorder_group
Ir1 Ir 0.30003(2) 0.49300(2) 0.15596(2) 0.01813(5) Uani 1 1 d . . . . .
F8 F 0.6379(2) 0.5748(2) 0.25585(12) 0.0387(11) Uani 0.689(5) 1 d . U P A 1
F8A F 0.4515(6) 0.3561(4) 0.2790(2) 0.036(2) Uani 0.311(5) 1 d . U P A 2
F9 F 0.5207(2) 0.5945(2) 0.19418(11) 0.0336(10) Uani 0.689(5) 1 d . U P A 1
F9A F 0.3119(4) 0.3584(3) 0.2209(2) 0.027(2) Uani 0.311(5) 1 d . U P A 2
O18 O 0.5740(2) 0.43652(19) 0.04895(10) 0.0319(7) Uani 1 1 d . . . . .
O21 O 0.5587(2) 0.62378(19) 0.04107(10) 0.0325(7) Uani 1 1 d . . . . .
O33 O 0.1427(2) 0.46963(18) 0.31407(9) 0.0294(7) Uani 1 1 d . . . . .
O36 O 0.0169(2) 0.31389(18) 0.24147(10) 0.0323(7) Uani 1 1 d . U . . .
O48 O 0.0631(3) 0.4548(2) 0.00787(11) 0.0484(10) Uani 1 1 d . . . . .
O51 O 0.0158(3) 0.5958(3) 0.08108(11) 0.0508(11) Uani 1 1 d . . . . .
N12 N 0.4599(2) 0.4570(2) 0.09666(11) 0.0214(7) Uani 1 1 d . . . . .
N15 N 0.4522(2) 0.5752(2) 0.09229(11) 0.0215(7) Uani 1 1 d . . . . .
N27 N 0.2022(2) 0.4969(2) 0.24727(11) 0.0201(7) Uani 1 1 d . . . . .
N30 N 0.1249(2) 0.3983(2) 0.20258(11) 0.0216(7) Uani 1 1 d . . . . .
N42 N 0.1681(3) 0.4679(2) 0.06740(12) 0.0307(9) Uani 1 1 d . . . . .
N45 N 0.1384(3) 0.5568(2) 0.11302(11) 0.0282(8) Uani 1 1 d . . . . .
C2 C 0.4004(3) 0.4799(2) 0.20277(11) 0.0249(9) Uani 1 1 d . U . . .
C7A C 0.3899(3) 0.4163(2) 0.22689(13) 0.032(3) Uani 0.311(5) 1 d G U P A 2
C6A C 0.4633(4) 0.4163(4) 0.25718(17) 0.030(3) Uani 0.311(5) 1 d G U P A 2
C5A C 0.5474(4) 0.4800(5) 0.2634(2) 0.030(3) Uani 0.311(5) 1 d G U P A 2
H5A H 0.5976 0.4801 0.2841 0.036 Uiso 0.311(5) 1 calc R . P A 2
C4A C 0.5580(4) 0.5437(4) 0.2392(3) 0.029(3) Uani 0.311(5) 1 d G U P A 2
H4A H 0.6154 0.5872 0.2435 0.035 Uiso 0.311(5) 1 calc R . P A 2
C3A C 0.4845(4) 0.5436(3) 0.20894(19) 0.030(3) Uani 0.311(5) 1 d G U P A 2
H3A H 0.4918 0.5871 0.1925 0.036 Uiso 0.311(5) 1 calc R . P A 2
C3 C 0.3764(5) 0.4134(4) 0.22719(18) 0.0303(15) Uani 0.689(5) 1 d . U P A 1
H3 H 0.3147 0.3752 0.2207 0.036 Uiso 0.689(5) 1 calc R . P A 1
C4 C 0.4371(5) 0.4009(5) 0.2598(2) 0.0331(15) Uani 0.689(5) 1 d . U P A 1
H4 H 0.4169 0.3555 0.2749 0.040 Uiso 0.689(5) 1 calc R . P A 1
C5 C 0.5278(5) 0.4559(3) 0.2700(2) 0.0293(14) Uani 0.689(5) 1 d . U P A 1
H5 H 0.5709 0.4489 0.2921 0.035 Uiso 0.689(5) 1 calc R . P A 1
C6 C 0.5533(4) 0.5206(3) 0.24729(17) 0.0247(13) Uani 0.689(5) 1 d . U P A 1
C7 C 0.4915(4) 0.5308(3) 0.21470(17) 0.0224(13) Uani 0.689(5) 1 d . U P A 1
C11 C 0.4116(3) 0.5104(2) 0.11349(13) 0.0202(8) Uani 1 1 d . . . . .
C13 C 0.5237(3) 0.4876(3) 0.06536(13) 0.0257(9) Uani 1 1 d . . . . .
C14 C 0.5190(3) 0.5610(3) 0.06291(13) 0.0259(9) Uani 1 1 d . . . . .
C16 C 0.4855(3) 0.3831(3) 0.10770(14) 0.0244(9) Uani 1 1 d . . . . .
C17 C 0.5222(3) 0.3611(3) 0.06318(14) 0.0294(10) Uani 1 1 d . . . . .
H17A H 0.5663 0.3270 0.0658 0.035 Uiso 1 1 calc R . . . .
H17B H 0.4668 0.3322 0.0423 0.035 Uiso 1 1 calc R . . . .
C19 C 0.4478(3) 0.6590(3) 0.09207(14) 0.0251(9) Uani 1 1 d . . . . .
C20 C 0.5412(3) 0.6914(3) 0.06742(16) 0.0326(10) Uani 1 1 d . . . . .
H20A H 0.5316 0.7311 0.0487 0.039 Uiso 1 1 calc R . . . .
H20B H 0.5975 0.7174 0.0884 0.039 Uiso 1 1 calc R . . . .
C22 C 0.5696(3) 0.4075(3) 0.14226(15) 0.0337(11) Uani 1 1 d . . . . .
H22A H 0.6212 0.4517 0.1336 0.050 Uiso 1 1 calc GR . . . .
H22B H 0.5954 0.3621 0.1452 0.050 Uiso 1 1 calc GR . . . .
H22C H 0.5462 0.4245 0.1702 0.050 Uiso 1 1 calc GR . . . .
C23 C 0.4033(3) 0.3168(3) 0.12053(15) 0.0307(10) Uani 1 1 d . . . . .
H23A H 0.3786 0.3351 0.1478 0.046 Uiso 1 1 calc GR . . . .
H23B H 0.4272 0.2707 0.1245 0.046 Uiso 1 1 calc GR . . . .
H23C H 0.3507 0.3014 0.0976 0.046 Uiso 1 1 calc GR . . . .
C24 C 0.4597(3) 0.7049(3) 0.13723(14) 0.0309(10) Uani 1 1 d . . . . .
H24A H 0.4035 0.6818 0.1538 0.046 Uiso 1 1 calc GR . . . .
H24B H 0.4636 0.7609 0.1349 0.046 Uiso 1 1 calc GR . . . .
H24C H 0.5195 0.7018 0.1522 0.046 Uiso 1 1 calc GR . . . .
C25 C 0.3574(3) 0.6622(3) 0.06566(15) 0.0318(10) Uani 1 1 d . . . . .
H25A H 0.3577 0.6367 0.0359 0.048 Uiso 1 1 calc GR . . . .
H25B H 0.3580 0.7179 0.0650 0.048 Uiso 1 1 calc GR . . . .
H25C H 0.2987 0.6339 0.0791 0.048 Uiso 1 1 calc GR . . . .
C26 C 0.1992(3) 0.4673(2) 0.20401(13) 0.0212(9) Uani 1 1 d . . . . .
C28 C 0.1367(3) 0.4452(3) 0.27085(13) 0.0238(9) Uani 1 1 d . . . . .
C29 C 0.0874(3) 0.3842(3) 0.24238(14) 0.0243(9) Uani 1 1 d . . . . .
C31 C 0.2448(3) 0.5718(2) 0.27856(13) 0.0232(9) Uani 1 1 d . . . . .
C32 C 0.2363(3) 0.5315(3) 0.32020(14) 0.0290(10) Uani 1 1 d . . . . .
H32A H 0.2906 0.5076 0.3240 0.035 Uiso 1 1 calc R . . . .
H32B H 0.2370 0.5704 0.3460 0.035 Uiso 1 1 calc R . . . .
C34 C 0.0793(3) 0.3275(3) 0.17013(14) 0.0305(10) Uani 1 1 d . U . . .
C35 C 0.0341(5) 0.2682(3) 0.20146(17) 0.0364(14) Uani 0.758(9) 1 d . U P B 1
H35A H -0.0281 0.2314 0.1883 0.044 Uiso 0.758(9) 1 calc R . P B 1
H35B H 0.0788 0.2363 0.2079 0.044 Uiso 0.758(9) 1 calc R . P B 1
C35A C -0.0100(8) 0.2860(10) 0.1963(3) 0.0364(14) Uani 0.242(9) 1 d . U P B 2
H35C H -0.0691 0.3006 0.1872 0.044 Uiso 0.242(9) 1 calc R . P B 2
H35D H -0.0237 0.2273 0.1909 0.044 Uiso 0.242(9) 1 calc R . P B 2
C37 C 0.3485(3) 0.6174(3) 0.27202(14) 0.0285(10) Uani 1 1 d . . . . .
H37A H 0.3909 0.5823 0.2739 0.043 Uiso 1 1 calc GR . . . .
H37B H 0.3701 0.6632 0.2946 0.043 Uiso 1 1 calc GR . . . .
H37C H 0.3520 0.6361 0.2433 0.043 Uiso 1 1 calc GR . . . .
C38 C 0.1748(3) 0.6242(3) 0.27964(15) 0.0289(10) Uani 1 1 d . . . . .
H38A H 0.1761 0.6474 0.2523 0.043 Uiso 1 1 calc GR . . . .
H38B H 0.1951 0.6670 0.3040 0.043 Uiso 1 1 calc GR . . . .
H38C H 0.1085 0.5916 0.2834 0.043 Uiso 1 1 calc GR . . . .
C39 C 0.1611(4) 0.3021(4) 0.1465(2) 0.0350(16) Uani 0.758(9) 1 d . U P B 1
H39A H 0.1992 0.3463 0.1320 0.053 Uiso 0.758(9) 1 calc GR . P B 1
H39B H 0.1326 0.2558 0.1248 0.053 Uiso 0.758(9) 1 calc GR . P B 1
H39C H 0.2037 0.2881 0.1677 0.053 Uiso 0.758(9) 1 calc GR . P B 1
C39A C 0.1388(13) 0.2696(11) 0.1593(8) 0.0350(16) Uani 0.242(9) 1 d . U P B 2
H39D H 0.1938 0.2943 0.1425 0.053 Uiso 0.242(9) 1 calc GR . P B 2
H39E H 0.0977 0.2212 0.1420 0.053 Uiso 0.242(9) 1 calc GR . P B 2
H39F H 0.1633 0.2556 0.1863 0.053 Uiso 0.242(9) 1 calc GR . P B 2
C40 C 0.0075(4) 0.3453(4) 0.1394(2) 0.0284(14) Uani 0.758(9) 1 d . U P B 1
H40A H -0.0434 0.3607 0.1559 0.043 Uiso 0.758(9) 1 calc GR . P B 1
H40B H -0.0223 0.2976 0.1188 0.043 Uiso 0.758(9) 1 calc GR . P B 1
H40C H 0.0411 0.3890 0.1235 0.043 Uiso 0.758(9) 1 calc GR . P B 1
C40A C 0.0356(13) 0.3519(16) 0.1296(5) 0.0284(14) Uani 0.242(9) 1 d . U P B 2
H40D H -0.0058 0.3862 0.1388 0.043 Uiso 0.242(9) 1 calc GR . P B 2
H40E H -0.0036 0.3040 0.1113 0.043 Uiso 0.242(9) 1 calc GR . P B 2
H40F H 0.0884 0.3810 0.1130 0.043 Uiso 0.242(9) 1 calc GR . P B 2
C41 C 0.1981(3) 0.5070(3) 0.10907(13) 0.0241(9) Uani 1 1 d . . . . .
C43 C 0.0933(3) 0.4911(3) 0.04873(15) 0.0380(12) Uani 1 1 d . . . . .
C44 C 0.0754(3) 0.5473(3) 0.07702(15) 0.0385(12) Uani 1 1 d . . . . .
C46 C 0.1986(3) 0.4157(3) 0.03168(14) 0.0282(10) Uani 1 1 d . . . . .
C47 C 0.1030(4) 0.3848(3) 0.00484(16) 0.0406(12) Uani 1 1 d . . . . .
H47A H 0.1136 0.3675 -0.0257 0.049 Uiso 1 1 calc R . . . .
H47B H 0.0586 0.3395 0.0170 0.049 Uiso 1 1 calc R . . . .
C49 C 0.1150(3) 0.6158(3) 0.14671(14) 0.0299(10) Uani 1 1 d . . . . .
C50 C 0.0652(4) 0.6579(3) 0.11620(15) 0.0415(13) Uani 1 1 d . . . . .
H50A H 0.0177 0.6808 0.1318 0.050 Uiso 1 1 calc R . . . .
H50B H 0.1140 0.7013 0.1045 0.050 Uiso 1 1 calc R . . . .
C52 C 0.2779(4) 0.4653(3) 0.00861(16) 0.0414(12) Uani 1 1 d . . . . .
H52A H 0.2569 0.5092 -0.0015 0.062 Uiso 1 1 calc GR . . . .
H52B H 0.2933 0.4325 -0.0164 0.062 Uiso 1 1 calc GR . . . .
H52C H 0.3360 0.4871 0.0285 0.062 Uiso 1 1 calc GR . . . .
C53 C 0.2282(4) 0.3449(3) 0.04664(17) 0.0455(13) Uani 1 1 d . . . . .
H53A H 0.2843 0.3648 0.0678 0.068 Uiso 1 1 calc GR . . . .
H53B H 0.2459 0.3138 0.0215 0.068 Uiso 1 1 calc GR . . . .
H53C H 0.1735 0.3110 0.0602 0.068 Uiso 1 1 calc GR . . . .
C54 C 0.2041(3) 0.6757(3) 0.17017(14) 0.0293(10) Uani 1 1 d . . . . .
H54A H 0.1838 0.7162 0.1890 0.044 Uiso 1 1 calc GR . . . .
H54B H 0.2474 0.7015 0.1488 0.044 Uiso 1 1 calc GR . . . .
H54C H 0.2389 0.6482 0.1879 0.044 Uiso 1 1 calc GR . . . .
C55 C 0.0421(3) 0.5714(3) 0.17654(15) 0.0351(11) Uani 1 1 d . . . . .
H55A H 0.0719 0.5378 0.1923 0.053 Uiso 1 1 calc GR . . . .
H55B H -0.0158 0.5378 0.1591 0.053 Uiso 1 1 calc GR . . . .
H55C H 0.0232 0.6099 0.1974 0.053 Uiso 1 1 calc GR . . . .
Ir2 Ir 0.37828(2) 0.11132(2) 0.34879(2) 0.01503(4) Uani 1 1 d . . . . .
F108 F 0.0738(3) 0.0385(3) 0.22821(16) 0.0483(15) Uani 0.578(5) 1 d . U P C 1
F109 F 0.1573(3) 0.0281(2) 0.30300(14) 0.0344(13) Uani 0.578(5) 1 d . U P C 1
F208 F 0.3356(5) 0.2011(4) 0.18960(17) 0.0439(19) Uani 0.422(5) 1 d . U P C 2
F209 F 0.4375(3) 0.2035(3) 0.26280(17) 0.0337(17) Uani 0.422(5) 1 d . U P C 2
O118 O 0.3261(2) 0.40718(18) 0.37401(10) 0.0320(7) Uani 1 1 d . . . . .
O121 O 0.5683(2) 0.42764(18) 0.37735(11) 0.0349(8) Uani 1 1 d . . . . .
O133 O 0.3283(3) -0.18830(19) 0.26285(10) 0.0400(8) Uani 1 1 d . . . . .
O136 O 0.2021(2) -0.19868(18) 0.35452(10) 0.0369(8) Uani 1 1 d . . . . .
O148 O 0.5066(2) 0.14781(19) 0.52196(9) 0.0334(7) Uani 1 1 d . U . . .
O151 O 0.6279(2) 0.0376(2) 0.46412(10) 0.0368(8) Uani 1 1 d . . . . .
N112 N 0.3421(2) 0.2800(2) 0.36125(11) 0.0206(7) Uani 1 1 d . . . . .
N115 N 0.4943(2) 0.29280(19) 0.36584(10) 0.0192(7) Uani 1 1 d . . . . .
N127 N 0.3594(2) -0.0588(2) 0.29582(10) 0.0217(7) Uani 1 1 d . . . . .
N130 N 0.2802(2) -0.0671(2) 0.35299(10) 0.0206(7) Uani 1 1 d . . . . .
N142 N 0.4462(2) 0.1362(2) 0.45101(11) 0.0210(7) Uani 1 1 d . . . . .
N145 N 0.5225(2) 0.0652(2) 0.41437(10) 0.0196(7) Uani 1 1 d . . . . .
C102 C 0.3055(2) 0.11595(18) 0.29002(10) 0.0215(8) Uani 1 1 d . U . . .
C203 C 0.2090(3) 0.0697(3) 0.28417(17) 0.030(2) Uani 0.422(5) 1 d G U P C 2
H203 H 0.1800 0.0393 0.3063 0.036 Uiso 0.422(5) 1 calc R . P C 2
C204 C 0.1550(3) 0.0680(5) 0.2459(2) 0.031(2) Uani 0.422(5) 1 d G U P C 2
H204 H 0.0890 0.0364 0.2419 0.038 Uiso 0.422(5) 1 calc R . P C 2
C205 C 0.1975(4) 0.1126(5) 0.21357(17) 0.034(2) Uani 0.422(5) 1 d G U P C 2
H205 H 0.1606 0.1114 0.1874 0.041 Uiso 0.422(5) 1 calc R . P C 2
C206 C 0.2940(4) 0.1588(3) 0.21942(13) 0.034(2) Uani 0.422(5) 1 d G U P C 2
C207 C 0.3480(3) 0.1605(2) 0.25765(12) 0.030(2) Uani 0.422(5) 1 d G U P C 2
C103 C 0.3527(6) 0.1624(4) 0.2592(2) 0.0291(19) Uani 0.578(5) 1 d . U P C 1
H103 H 0.4187 0.1921 0.2661 0.035 Uiso 0.578(5) 1 calc R . P C 1
C104 C 0.3122(8) 0.1691(5) 0.2195(3) 0.0361(18) Uani 0.578(5) 1 d . U P C 1
H104 H 0.3498 0.2024 0.2003 0.043 Uiso 0.578(5) 1 calc R . P C 1
C105 C 0.2155(5) 0.1266(4) 0.2075(3) 0.0334(18) Uani 0.578(5) 1 d . U P C 1
H105 H 0.1859 0.1297 0.1802 0.040 Uiso 0.578(5) 1 calc R . P C 1
C106 C 0.1648(5) 0.0801(4) 0.2367(2) 0.0277(16) Uani 0.578(5) 1 d . U P C 1
C107 C 0.2095(4) 0.0749(3) 0.2763(2) 0.0215(15) Uani 0.578(5) 1 d . U P C 1
C111 C 0.4067(3) 0.2344(2) 0.35918(12) 0.0175(8) Uani 1 1 d . . . . .
C113 C 0.3884(3) 0.3609(2) 0.37022(14) 0.0252(9) Uani 1 1 d . . . . .
C114 C 0.4837(3) 0.3690(2) 0.37243(13) 0.0238(9) Uani 1 1 d . . . . .
C116 C 0.2345(3) 0.2712(3) 0.35434(13) 0.0239(9) Uani 1 1 d . . . . .
C117 C 0.2335(3) 0.3503(3) 0.38129(15) 0.0308(10) Uani 1 1 d . . . . .
H11A H 0.1779 0.3685 0.3713 0.037 Uiso 1 1 calc R . . . .
H11B H 0.2284 0.3438 0.4126 0.037 Uiso 1 1 calc R . . . .
C119 C 0.6008(3) 0.2990(3) 0.36629(14) 0.0234(9) Uani 1 1 d . . . . .
C120 C 0.6429(4) 0.3900(3) 0.3739(2) 0.0535(16) Uani 1 1 d . . . . .
H12A H 0.6858 0.4053 0.4009 0.064 Uiso 1 1 calc R . . . .
H12B H 0.6829 0.4081 0.3493 0.064 Uiso 1 1 calc R . . . .
C122 C 0.2100(3) 0.2756(3) 0.30668(13) 0.0270(10) Uani 1 1 d . . . . .
H12C H 0.2540 0.3237 0.2975 0.041 Uiso 1 1 calc GR . . . .
H12D H 0.1424 0.2777 0.3031 0.041 Uiso 1 1 calc GR . . . .
H12E H 0.2177 0.2284 0.2888 0.041 Uiso 1 1 calc GR . . . .
C123 C 0.1678(3) 0.1997(3) 0.37084(15) 0.0311(10) Uani 1 1 d . . . . .
H12F H 0.1764 0.1509 0.3549 0.047 Uiso 1 1 calc GR . . . .
H12G H 0.1000 0.2006 0.3665 0.047 Uiso 1 1 calc GR . . . .
H12H H 0.1835 0.2009 0.4019 0.047 Uiso 1 1 calc GR . . . .
C124 C 0.6272(4) 0.2659(4) 0.32283(19) 0.0555(17) Uani 1 1 d . . . . .
H12I H 0.5972 0.2081 0.3180 0.083 Uiso 1 1 calc GR . . . .
H12J H 0.6982 0.2771 0.3224 0.083 Uiso 1 1 calc GR . . . .
H12K H 0.6034 0.2910 0.2998 0.083 Uiso 1 1 calc GR . . . .
C125 C 0.6347(3) 0.2643(4) 0.4042(2) 0.0557(17) Uani 1 1 d . . . . .
H12L H 0.6149 0.2880 0.4313 0.084 Uiso 1 1 calc GR . . . .
H12M H 0.7058 0.2758 0.4052 0.084 Uiso 1 1 calc GR . . . .
H12N H 0.6052 0.2064 0.4006 0.084 Uiso 1 1 calc GR . . . .
C126 C 0.3396(3) -0.0111(2) 0.33120(12) 0.0188(8) Uani 1 1 d . . . . .
C128 C 0.3139(3) -0.1388(3) 0.29714(14) 0.0286(10) Uani 1 1 d . . . . .
C129 C 0.2639(3) -0.1442(2) 0.33287(14) 0.0266(9) Uani 1 1 d . . . . .
C131 C 0.3953(3) -0.0530(3) 0.25032(13) 0.0270(10) Uani 1 1 d . . . . .
C132 C 0.4081(4) -0.1377(3) 0.24258(15) 0.0366(11) Uani 1 1 d . . . . .
H13A H 0.4057 -0.1558 0.2110 0.044 Uiso 1 1 calc R . . . .
H13B H 0.4715 -0.1386 0.2559 0.044 Uiso 1 1 calc R . . . .
C134 C 0.2267(3) -0.0687(2) 0.39344(13) 0.0230(9) Uani 1 1 d . . . . .
C135 C 0.1533(3) -0.1511(3) 0.38192(15) 0.0342(11) Uani 1 1 d . . . . .
H13C H 0.1336 -0.1760 0.4086 0.041 Uiso 1 1 calc R . . . .
H13D H 0.0944 -0.1465 0.3662 0.041 Uiso 1 1 calc R . . . .
C137 C 0.3135(3) -0.0475(3) 0.21953(14) 0.0300(10) Uani 1 1 d . . . . .
H13E H 0.2536 -0.0886 0.2239 0.045 Uiso 1 1 calc GR . . . .
H13F H 0.3315 -0.0555 0.1894 0.045 Uiso 1 1 calc GR . . . .
H13G H 0.3027 0.0053 0.2255 0.045 Uiso 1 1 calc GR . . . .
C138 C 0.4880(3) 0.0109(3) 0.24571(15) 0.0390(12) Uani 1 1 d . . . . .
H13H H 0.4810 0.0629 0.2579 0.058 Uiso 1 1 calc GR . . . .
H13I H 0.5011 0.0118 0.2148 0.058 Uiso 1 1 calc GR . . . .
H13J H 0.5423 -0.0002 0.2613 0.058 Uiso 1 1 calc GR . . . .
C139 C 0.1750(4) -0.0040(3) 0.39789(16) 0.0387(12) Uani 1 1 d . . . . .
H13K H 0.2231 0.0484 0.3995 0.058 Uiso 1 1 calc GR . . . .
H13L H 0.1391 -0.0070 0.4245 0.058 Uiso 1 1 calc GR . . . .
H13M H 0.1293 -0.0114 0.3726 0.058 Uiso 1 1 calc GR . . . .
C140 C 0.2919(3) -0.0679(3) 0.43336(14) 0.0280(10) Uani 1 1 d . . . . .
H14A H 0.3191 -0.1134 0.4292 0.042 Uiso 1 1 calc GR . . . .
H14B H 0.2534 -0.0714 0.4592 0.042 Uiso 1 1 calc GR . . . .
H14C H 0.3451 -0.0182 0.4373 0.042 Uiso 1 1 calc GR . . . .
C141 C 0.4521(3) 0.1041(2) 0.40824(12) 0.0167(8) Uani 1 1 d . . . . .
C143 C 0.5096(3) 0.1177(3) 0.48001(13) 0.0259(9) Uani 1 1 d . . . . .
C144 C 0.5566(3) 0.0731(3) 0.45719(14) 0.0270(10) Uani 1 1 d . . . . .
C146 C 0.3923(3) 0.1858(2) 0.47777(13) 0.0247(9) Uani 1 1 d . U . . .
C147 C 0.4631(4) 0.2122(3) 0.51871(17) 0.0312(14) Uani 0.763(7) 1 d . U P D 1
H14D H 0.5138 0.2623 0.5156 0.037 Uiso 0.763(7) 1 calc R . P D 1
H14E H 0.4274 0.2209 0.5449 0.037 Uiso 0.763(7) 1 calc R . P D 1
C149 C 0.5778(3) 0.0156(3) 0.38817(14) 0.0281(10) Uani 1 1 d . . . . .
C150 C 0.6641(3) 0.0270(3) 0.42159(15) 0.0382(12) Uani 1 1 d . . . . .
H15A H 0.6891 -0.0204 0.4184 0.046 Uiso 1 1 calc R . . . .
H15B H 0.7177 0.0743 0.4171 0.046 Uiso 1 1 calc R . . . .
C152 C 0.3768(5) 0.2574(3) 0.45933(18) 0.0338(15) Uani 0.763(7) 1 d . U P D 1
H15C H 0.4387 0.2892 0.4498 0.051 Uiso 0.763(7) 1 calc GR . P D 1
H15D H 0.3527 0.2900 0.4817 0.051 Uiso 0.763(7) 1 calc GR . P D 1
H15E H 0.3289 0.2397 0.4345 0.051 Uiso 0.763(7) 1 calc GR . P D 1
C153 C 0.2958(4) 0.1307(4) 0.4904(2) 0.0363(16) Uani 0.763(7) 1 d . U P D 1
H15F H 0.2512 0.1112 0.4644 0.054 Uiso 0.763(7) 1 calc GR . P D 1
H15G H 0.2662 0.1605 0.5120 0.054 Uiso 0.763(7) 1 calc GR . P D 1
H15H H 0.3086 0.0853 0.5027 0.054 Uiso 0.763(7) 1 calc GR . P D 1
C154 C 0.6137(4) 0.0482(3) 0.34680(16) 0.0376(12) Uani 1 1 d . . . . .
H15I H 0.5579 0.0492 0.3280 0.056 Uiso 1 1 calc GR . . . .
H15J H 0.6496 0.0142 0.3317 0.056 Uiso 1 1 calc GR . . . .
H15K H 0.6568 0.1025 0.3538 0.056 Uiso 1 1 calc GR . . . .
C155 C 0.5187(3) -0.0713(3) 0.38066(15) 0.0327(11) Uani 1 1 d . . . . .
H15L H 0.4973 -0.0893 0.4085 0.049 Uiso 1 1 calc GR . . . .
H15M H 0.5591 -0.1036 0.3675 0.049 Uiso 1 1 calc GR . . . .
H15N H 0.4616 -0.0771 0.3611 0.049 Uiso 1 1 calc GR . . . .
C247 C 0.4100(7) 0.1607(10) 0.5220(3) 0.031(3) Uani 0.237(7) 1 d . U P D 2
H24D H 0.4077 0.2029 0.5456 0.037 Uiso 0.237(7) 1 calc R . P D 2
H24E H 0.3599 0.1110 0.5263 0.037 Uiso 0.237(7) 1 calc R . P D 2
C252 C 0.4517(13) 0.2710(6) 0.4742(5) 0.029(4) Uani 0.237(7) 1 d . U P D 2
H25D H 0.5197 0.2782 0.4839 0.044 Uiso 0.237(7) 1 calc GR . P D 2
H25E H 0.4251 0.3082 0.4926 0.044 Uiso 0.237(7) 1 calc GR . P D 2
H25F H 0.4486 0.2815 0.4439 0.044 Uiso 0.237(7) 1 calc GR . P D 2
C253 C 0.2863(7) 0.1713(12) 0.4646(5) 0.034(4) Uani 0.237(7) 1 d . U P D 2
H25G H 0.2795 0.1791 0.4340 0.051 Uiso 0.237(7) 1 calc GR . P D 2
H25H H 0.2597 0.2089 0.4828 0.051 Uiso 0.237(7) 1 calc GR . P D 2
H25I H 0.2505 0.1166 0.4685 0.051 Uiso 0.237(7) 1 calc GR . P D 2
F91 F 0.3180(13) 0.8825(9) -0.0325(6) 0.1289(15) Uani 0.301(5) 1 d . U P E 2
F92 F 0.3664(11) 0.7766(10) -0.0892(5) 0.1289(15) Uani 0.301(5) 1 d . U P E 2
C902 C 0.2967(10) 0.7516(8) -0.0634(4) 0.1289(15) Uani 0.301(5) 1 d . . P E 2
C901 C 0.2714(10) 0.8069(9) -0.0338(4) 0.1289(15) Uani 0.301(5) 1 d G . P E 2
C906 C 0.1975(12) 0.7817(13) -0.0059(5) 0.1289(15) Uani 0.301(5) 1 d G . P E 2
H906 H 0.1802 0.8195 0.0144 0.155 Uiso 0.301(5) 1 calc R . P E 2
C905 C 0.1488(13) 0.7010(14) -0.0077(7) 0.1289(15) Uani 0.301(5) 1 d G . P E 2
H905 H 0.0982 0.6838 0.0113 0.155 Uiso 0.301(5) 1 calc R . P E 2
C904 C 0.1740(14) 0.6457(10) -0.0374(7) 0.1289(15) Uani 0.301(5) 1 d G . P E 2
H904 H 0.1408 0.5906 -0.0386 0.155 Uiso 0.301(5) 1 calc R . P E 2
C903 C 0.2480(14) 0.6709(8) -0.0653(6) 0.1289(15) Uani 0.301(5) 1 d G . P E 2
H903 H 0.2653 0.6331 -0.0855 0.155 Uiso 0.301(5) 1 calc R . P E 2
F81 F 0.1688(5) 0.7559(5) 0.0273(2) 0.1289(15) Uani 0.699(5) 1 d . U P E 1
F82 F 0.2544(6) 0.8510(5) -0.0287(3) 0.1289(15) Uani 0.699(5) 1 d . U P E 1
C806 C 0.1561(6) 0.6412(5) -0.0222(3) 0.1289(15) Uani 0.699(5) 1 d . . P E 1
H806 H 0.1253 0.6071 -0.0020 0.155 Uiso 0.699(5) 1 calc R . P E 1
C805 C 0.1734(7) 0.6090(5) -0.0633(3) 0.1289(15) Uani 0.699(5) 1 d G . P E 1
H805 H 0.1543 0.5528 -0.0711 0.155 Uiso 0.699(5) 1 calc R . P E 1
C804 C 0.2185(7) 0.6590(6) -0.0930(3) 0.1289(15) Uani 0.699(5) 1 d G . P E 1
H804 H 0.2303 0.6370 -0.1211 0.155 Uiso 0.699(5) 1 calc R . P E 1
C803 C 0.2463(6) 0.7412(6) -0.0816(2) 0.1289(15) Uani 0.699(5) 1 d G . P E 1
H803 H 0.2771 0.7754 -0.1019 0.155 Uiso 0.699(5) 1 calc R . P E 1
C802 C 0.2290(4) 0.7735(4) -0.0405(2) 0.1289(15) Uani 0.699(5) 1 d G . P E 1
C801 C 0.1839(4) 0.7235(5) -0.0108(2) 0.1289(15) Uani 0.699(5) 1 d G . P E 1
F1 F 0.9640(4) 1.1499(5) 0.2764(2) 0.069(2) Uani 0.587(7) 1 d . U P F 1
F1A F 0.8527(7) 1.1340(6) 0.3215(2) 0.067(3) Uani 0.413(7) 1 d . U P F 2
F2 F 0.8522(6) 1.0620(4) 0.30157(19) 0.084(2) Uani 0.587(7) 1 d . U P F 1
F2A F 0.9808(6) 1.1732(5) 0.2877(3) 0.063(3) Uani 0.413(7) 1 d . U P F 2
F3 F 0.8506(5) 1.1827(5) 0.3100(2) 0.089(3) Uani 0.587(7) 1 d . U P F 1
F3A F 0.9240(7) 1.0504(4) 0.2938(2) 0.057(2) Uani 0.413(7) 1 d . U P F 2
F4 F 0.5879(6) 1.2139(5) 0.2196(2) 0.096(3) Uani 0.587(7) 1 d . U P F 1
F4A F 0.7309(9) 1.2625(6) 0.1686(4) 0.098(4) Uani 0.413(7) 1 d . U P F 2
F5 F 0.6898(7) 1.2693(4) 0.1777(3) 0.101(3) Uani 0.587(7) 1 d . U P F 1
F5A F 0.6581(11) 1.2482(7) 0.2268(3) 0.106(3) Uani 0.413(7) 1 d . U P F 2
F6 F 0.5740(5) 1.1717(5) 0.1515(3) 0.0873(19) Uani 0.587(7) 1 d . U P F 1
F6A F 0.5954(7) 1.1748(7) 0.1691(4) 0.0873(19) Uani 0.413(7) 1 d . U P F 2
F7 F 1.2078(3) 0.9780(4) 0.1271(4) 0.073(2) Uani 0.65(3) 1 d . U P G 1
F7A F 1.0940(13) 0.8515(6) 0.1006(6) 0.076(4) Uani 0.35(3) 1 d . U P G 2
F8B F 1.1245(8) 0.8718(7) 0.0886(3) 0.074(3) Uani 0.65(3) 1 d . U P G 1
F8C F 1.1237(11) 0.9199(12) 0.1632(2) 0.055(4) Uani 0.35(3) 1 d . U P G 2
F9B F 1.1028(6) 0.8895(8) 0.1560(3) 0.072(3) Uani 0.65(3) 1 d . U P G 1
F9C F 1.2061(6) 0.9616(10) 0.1098(7) 0.077(4) Uani 0.35(3) 1 d . U P G 2
F10 F 1.0830(8) 1.1214(8) 0.0157(4) 0.076(3) Uani 0.53(3) 1 d . U P H 1
F10A F 0.9791(11) 1.1832(5) 0.0544(3) 0.047(3) Uani 0.47(3) 1 d . U P H 2
F11 F 0.9290(8) 1.0993(6) 0.0085(3) 0.060(3) Uani 0.53(3) 1 d . U P H 1
F11A F 1.1030(5) 1.1468(8) 0.0337(6) 0.082(4) Uani 0.47(3) 1 d . U P H 2
F12 F 1.0107(11) 1.1909(3) 0.0573(3) 0.055(3) Uani 0.53(3) 1 d . U P H 1
F12A F 0.9622(13) 1.0910(6) 0.0007(2) 0.074(3) Uani 0.47(3) 1 d . U P H 2
F13 F 0.7004(2) 0.7512(2) 0.29005(9) 0.0512(8) Uani 1 1 d . U . . .
F14 F 0.56093(19) 0.74460(19) 0.26077(10) 0.0460(7) Uani 1 1 d . U . . .
F15 F 0.6568(2) 0.85752(18) 0.28593(9) 0.0531(8) Uani 1 1 d . U . . .
F16 F 0.8224(5) 0.6256(4) 0.15909(16) 0.0545(17) Uani 0.706(13) 1 d . U P I 1
F16A F 0.7830(14) 0.6658(7) 0.0922(2) 0.060(4) Uani 0.294(13) 1 d . U P I 2
F17 F 0.7028(4) 0.6106(4) 0.1142(3) 0.073(2) Uani 0.706(13) 1 d . U P I 1
F17A F 0.8577(8) 0.6491(8) 0.1489(5) 0.061(4) Uani 0.294(13) 1 d . U P I 2
F18 F 0.8423(6) 0.6841(3) 0.1031(2) 0.066(2) Uani 0.706(13) 1 d . U P I 1
F18A F 0.7067(8) 0.5964(4) 0.1379(5) 0.057(4) Uani 0.294(13) 1 d . U P I 2
F19 F 0.3480(3) 0.9101(4) 0.05880(14) 0.1097(18) Uani 1 1 d . U . . .
F20 F 0.3729(2) 0.8643(2) 0.11688(13) 0.0662(10) Uani 1 1 d . U . . .
F21 F 0.4166(3) 0.9883(2) 0.11475(14) 0.0745(11) Uani 1 1 d . U . . .
F22 F 0.5609(3) 0.8552(3) -0.05095(11) 0.0769(12) Uani 1 1 d . U . . .
F23 F 0.6763(3) 0.8128(2) -0.02824(12) 0.0717(11) Uani 1 1 d . U . . .
F24 F 0.7043(3) 0.9334(2) -0.03870(11) 0.0653(10) Uani 1 1 d . U . . .
C209 C 0.8764(3) 0.9776(3) 0.11707(14) 0.0291(10) Uani 1 1 d . . . . .
C210 C 0.9519(3) 0.9451(3) 0.12815(14) 0.0329(11) Uani 1 1 d . . . . .
H210 H 0.9408 0.9069 0.1482 0.039 Uiso 1 1 calc R . . . .
C211 C 1.0431(3) 0.9677(3) 0.11028(14) 0.0405(13) Uani 1 1 d . . . . .
C212 C 1.0621(4) 1.0238(3) 0.08154(16) 0.0447(14) Uani 1 1 d . . . . .
H212 H 1.1238 1.0388 0.0693 0.054 Uiso 1 1 calc R . . . .
C213 C 0.9897(3) 1.0578(3) 0.07097(15) 0.0391(12) Uani 1 1 d . . . . .
C214 C 0.8990(4) 1.0354(3) 0.08864(15) 0.0349(11) Uani 1 1 d . . . . .
H214 H 0.8509 1.0604 0.0811 0.042 Uiso 1 1 calc R . . . .
C215 C 1.1174(4) 0.9267(3) 0.12081(14) 0.0536(14) Uani 1 1 d . U . . .
C216 C 1.0058(3) 1.1177(3) 0.03924(17) 0.0542(15) Uani 1 1 d . U . . .
C217 C 0.7498(3) 0.8724(3) 0.16089(14) 0.0253(9) Uani 1 1 d . . . . .
C218 C 0.7118(3) 0.8645(3) 0.20195(14) 0.0268(9) Uani 1 1 d . . . . .
H218 H 0.6955 0.9084 0.2175 0.032 Uiso 1 1 calc R . . . .
C219 C 0.6973(3) 0.7935(3) 0.22067(14) 0.0253(9) Uani 1 1 d . . . . .
C220 C 0.7207(3) 0.7286(3) 0.19926(14) 0.0273(10) Uani 1 1 d . . . . .
H220 H 0.7126 0.6810 0.2124 0.033 Uiso 1 1 calc R . . . .
C221 C 0.7564(3) 0.7344(3) 0.15826(14) 0.0269(10) Uani 1 1 d . . . . .
C222 C 0.7694(3) 0.8039(3) 0.13952(14) 0.0267(10) Uani 1 1 d . . . . .
H222 H 0.7925 0.8056 0.1111 0.032 Uiso 1 1 calc R . . . .
C223 C 0.6549(3) 0.7870(3) 0.26394(15) 0.0326(10) Uani 1 1 d . . . . .
C224 C 0.7787(3) 0.6633(3) 0.13421(13) 0.0364(11) Uani 1 1 d . U . . .
C225 C 0.6817(3) 0.9328(3) 0.09824(15) 0.0292(10) Uani 1 1 d . . . . .
C226 C 0.5861(3) 0.9295(3) 0.10827(16) 0.0350(11) Uani 1 1 d . . . . .
H226 H 0.5726 0.9380 0.1380 0.042 Uiso 1 1 calc R . . . .
C227 C 0.5100(4) 0.9145(3) 0.07702(16) 0.0379(12) Uani 1 1 d . . . . .
C228 C 0.5255(4) 0.8971(3) 0.03335(16) 0.0371(11) Uani 1 1 d . . . . .
H228 H 0.4739 0.8863 0.0116 0.045 Uiso 1 1 calc R . . . .
C229 C 0.6184(3) 0.8962(3) 0.02260(15) 0.0322(10) Uani 1 1 d . . . . .
C230 C 0.6946(3) 0.9143(3) 0.05422(15) 0.0286(10) Uani 1 1 d . . . . .
H230 H 0.7578 0.9141 0.0455 0.034 Uiso 1 1 calc R . . . .
C231 C 0.4121(4) 0.9190(4) 0.09111(18) 0.0500(15) Uani 1 1 d . . . . .
C232 C 0.6386(4) 0.8754(3) -0.02371(17) 0.0432(13) Uani 1 1 d . . . . .
C301 C 0.7583(5) 1.0336(4) 0.17028(19) 0.0305(17) Uani 0.587(7) 1 d . U P F 1
C302 C 0.8141(4) 1.0490(3) 0.2094(2) 0.0307(16) Uani 0.587(7) 1 d G U P F 1
H302 H 0.8551 1.0166 0.2151 0.037 Uiso 0.587(7) 1 calc R . P F 1
C303 C 0.8098(4) 1.1119(3) 0.24003(14) 0.0338(17) Uani 0.587(7) 1 d G U P F 1
C304 C 0.7498(4) 1.1594(2) 0.23163(16) 0.0360(18) Uani 0.587(7) 1 d G U P F 1
H304 H 0.7469 1.2024 0.2526 0.043 Uiso 0.587(7) 1 calc R . P F 1
C305 C 0.6940(4) 1.1440(3) 0.19255(18) 0.0385(17) Uani 0.587(7) 1 d G U P F 1
C306 C 0.6983(5) 1.0811(4) 0.16188(15) 0.0339(17) Uani 0.587(7) 1 d G U P F 1
H306 H 0.6602 1.0706 0.1352 0.041 Uiso 0.587(7) 1 calc R . P F 1
C307 C 0.8691(6) 1.1271(4) 0.2814(3) 0.047(2) Uani 0.587(7) 1 d . U P F 1
C308 C 0.6338(6) 1.1970(5) 0.1860(2) 0.051(2) Uani 0.587(7) 1 d . U P F 1
C501 C 0.7773(8) 1.0315(5) 0.1755(3) 0.029(2) Uani 0.413(7) 1 d . U P F 2
C506 C 0.7267(6) 1.0868(5) 0.1689(2) 0.031(2) Uani 0.413(7) 1 d G U P F 2
H506 H 0.6884 1.0809 0.1426 0.037 Uiso 0.413(7) 1 calc R . P F 2
C505 C 0.7324(5) 1.1506(4) 0.2006(2) 0.035(2) Uani 0.413(7) 1 d G U P F 2
C504 C 0.7886(6) 1.1592(3) 0.2391(2) 0.037(2) Uani 0.413(7) 1 d G U P F 2
H504 H 0.7924 1.2028 0.2608 0.044 Uiso 0.413(7) 1 calc R . P F 2
C503 C 0.8391(5) 1.1039(4) 0.24580(19) 0.035(2) Uani 0.413(7) 1 d G U P F 2
C502 C 0.8335(6) 1.0401(4) 0.2140(3) 0.034(2) Uani 0.413(7) 1 d G U P F 2
H502 H 0.8680 1.0023 0.2186 0.041 Uiso 0.413(7) 1 calc R . P F 2
C507 C 0.8983(7) 1.1150(5) 0.2870(3) 0.044(3) Uani 0.413(7) 1 d . U P F 2
C508 C 0.6781(8) 1.2068(6) 0.1920(3) 0.058(3) Uani 0.413(7) 1 d . U P F 2
B200 B 0.7685(4) 0.9534(3) 0.13700(17) 0.0299(11) Uani 1 1 d . U . . .
F101 F -0.1396(6) 0.4108(6) 0.21880(18) 0.071(2) Uani 0.72(2) 1 d . U P J 1
F102 F -0.2785(3) 0.4207(5) 0.23861(17) 0.060(2) Uani 0.72(2) 1 d . U P J 1
F103 F -0.1716(8) 0.5226(3) 0.22346(18) 0.069(2) Uani 0.72(2) 1 d . U P J 1
F104 F -0.0136(3) 0.3251(2) 0.34779(14) 0.0724(11) Uani 1 1 d . U . . .
F105 F -0.1176(3) 0.3322(3) 0.39510(17) 0.0936(15) Uani 1 1 d . U . . .
F106 F 0.0274(3) 0.4087(2) 0.40440(13) 0.0628(9) Uani 1 1 d . U . . .
F107 F -0.5548(3) 0.6161(6) 0.4012(3) 0.055(2) Uani 0.68(2) 1 d . U P K 1
F110 F -0.3802(2) 0.44689(17) 0.48969(10) 0.0512(8) Uani 1 1 d . U . . .
F111 F -0.3933(2) 0.55109(18) 0.52821(9) 0.0432(7) Uani 1 1 d . U . . .
F112 F -0.2530(2) 0.5319(2) 0.52280(10) 0.0520(8) Uani 1 1 d . U . . .
F113 F 0.0162(9) 0.8686(4) 0.2358(3) 0.079(3) Uani 0.533(13) 1 d . U P L 1
F114 F 0.0908(4) 0.7881(7) 0.25380(19) 0.058(2) Uani 0.533(13) 1 d . U P L 1
F115 F -0.0472(5) 0.7448(5) 0.22363(19) 0.052(2) Uani 0.533(13) 1 d . U P L 1
F116 F -0.0590(3) 1.0021(2) 0.37798(13) 0.0686(11) Uani 1 1 d . U . . .
F117 F -0.2057(2) 0.9480(2) 0.35765(12) 0.0613(9) Uani 1 1 d . U . . .
F118 F -0.1492(4) 0.9297(2) 0.41864(11) 0.0823(13) Uani 1 1 d . U . . .
F119 F 0.2966(3) 0.6889(3) 0.48226(13) 0.0842(14) Uani 1 1 d . U . . .
F120 F 0.2957(3) 0.7161(3) 0.41747(16) 0.0873(14) Uani 1 1 d . U . . .
F121 F 0.2294(2) 0.6000(2) 0.43018(11) 0.0549(9) Uani 1 1 d . U . . .
F122 F 0.0935(4) 0.8981(3) 0.5246(2) 0.086(2) Uani 0.703(7) 1 d . U P M 1
F123 F 0.0746(6) 0.8119(4) 0.56666(14) 0.085(2) Uani 0.703(7) 1 d . U P M 1
F124 F -0.0479(3) 0.8315(4) 0.53347(16) 0.0601(18) Uani 0.703(7) 1 d . U P M 1
F201 F -0.2119(15) 0.5133(9) 0.2279(4) 0.056(4) Uani 0.28(2) 1 d . U P J 2
F202 F -0.1171(10) 0.4397(12) 0.2165(3) 0.054(4) Uani 0.28(2) 1 d . U P J 2
F203 F -0.2597(12) 0.3907(10) 0.2373(4) 0.080(5) Uani 0.28(2) 1 d . U P J 2
F207 F -0.4536(7) 0.6933(10) 0.3571(6) 0.054(4) Uani 0.32(2) 1 d . U P K 2
F213 F -0.0105(9) 0.7355(4) 0.2296(2) 0.063(3) Uani 0.467(13) 1 d . U P L 2
F214 F -0.0353(7) 0.8466(6) 0.2280(2) 0.049(2) Uani 0.467(13) 1 d . U P L 2
F215 F 0.0968(4) 0.8411(8) 0.2554(2) 0.072(3) Uani 0.467(13) 1 d . U P L 2
F222 F -0.0183(10) 0.7745(6) 0.5583(3) 0.088(4) Uani 0.297(7) 1 d . U P M 2
F223 F -0.0128(10) 0.8690(7) 0.5221(4) 0.085(4) Uani 0.297(7) 1 d . U P M 2
F224 F 0.1151(6) 0.8579(8) 0.5538(4) 0.075(4) Uani 0.297(7) 1 d . U P M 2
F308 F -0.4927(7) 0.5950(7) 0.3413(2) 0.065(2) Uani 0.68(2) 1 d . U P K 1
F309 F -0.4583(4) 0.7113(3) 0.3749(3) 0.0478(18) Uani 0.68(2) 1 d . U P K 1
F408 F -0.5410(8) 0.6468(12) 0.4071(3) 0.047(4) Uani 0.32(2) 1 d . U P K 2
F409 F -0.5209(10) 0.5696(7) 0.3535(5) 0.055(4) Uani 0.32(2) 1 d . U P K 2
C401 C -0.1068(3) 0.5670(2) 0.35683(14) 0.0227(9) Uani 1 1 d . . . . .
C402 C -0.1434(3) 0.5463(3) 0.31333(15) 0.0269(10) Uani 1 1 d . . . . .
H402 H -0.1684 0.5830 0.2996 0.032 Uiso 1 1 calc R . . . .
C403 C -0.1445(3) 0.4743(3) 0.28970(15) 0.0323(11) Uani 1 1 d . . . . .
C404 C -0.1109(3) 0.4184(3) 0.30865(18) 0.0394(13) Uani 1 1 d . . . . .
H404 H -0.1102 0.3695 0.2923 0.047 Uiso 1 1 calc R . . . .
C405 C -0.0784(3) 0.4355(3) 0.35184(17) 0.0329(11) Uani 1 1 d . . . . .
C406 C -0.0766(3) 0.5083(3) 0.37527(15) 0.0267(10) Uani 1 1 d . . . . .
H406 H -0.0540 0.5184 0.4050 0.032 Uiso 1 1 calc R . . . .
C407 C -0.1830(3) 0.4560(3) 0.24340(18) 0.0495(14) Uani 1 1 d . U . . .
C408 C -0.0465(4) 0.3751(3) 0.3747(2) 0.0495(14) Uani 1 1 d . U . . .
C409 C -0.2148(3) 0.6304(2) 0.40669(13) 0.0188(8) Uani 1 1 d . . . . .
C410 C -0.2969(3) 0.6438(2) 0.38708(13) 0.0205(8) Uani 1 1 d . . . . .
H410 H -0.2901 0.6692 0.3614 0.025 Uiso 1 1 calc R . . . .
C411 C -0.3885(3) 0.6210(2) 0.40394(13) 0.0222(9) Uani 1 1 d . . . . .
C412 C -0.4017(3) 0.5832(2) 0.44089(13) 0.0221(9) Uani 1 1 d . . . . .
H412 H -0.4643 0.5674 0.4523 0.026 Uiso 1 1 calc R . . . .
C413 C -0.3217(3) 0.5687(2) 0.46098(13) 0.0223(9) Uani 1 1 d . . . . .
C414 C -0.2302(3) 0.5921(2) 0.44421(13) 0.0212(9) Uani 1 1 d . . . . .
H414 H -0.1764 0.5817 0.4587 0.025 Uiso 1 1 calc R . . . .
C415 C -0.4740(3) 0.6345(2) 0.38060(12) 0.0307(10) Uani 1 1 d . U . . .
C416 C -0.3357(3) 0.5250(3) 0.50018(15) 0.0310(10) Uani 1 1 d . . . . .
C417 C -0.0939(3) 0.7266(2) 0.35706(13) 0.0203(8) Uani 1 1 d . . . . .
C418 C -0.0522(3) 0.7332(2) 0.31699(13) 0.0210(9) Uani 1 1 d . . . . .
H418 H -0.0316 0.6898 0.3034 0.025 Uiso 1 1 calc R . . . .
C419 C -0.0396(3) 0.8011(2) 0.29625(13) 0.0252(9) Uani 1 1 d . . . . .
C420 C -0.0647(3) 0.8671(3) 0.31537(14) 0.0283(10) Uani 1 1 d . . . . .
H420 H -0.0555 0.9137 0.3012 0.034 Uiso 1 1 calc R . . . .
C421 C -0.1038(3) 0.8630(3) 0.35586(14) 0.0263(9) Uani 1 1 d . . . . .
C422 C -0.1197(3) 0.7947(3) 0.37562(14) 0.0233(9) Uani 1 1 d . . . . .
H422 H -0.1491 0.7931 0.4028 0.028 Uiso 1 1 calc R . . . .
C423 C 0.0040(3) 0.8037(2) 0.25302(15) 0.0341(11) Uani 1 1 d . U . . .
C424 C -0.1302(4) 0.9340(3) 0.37786(16) 0.0387(12) Uani 1 1 d . . . . .
C425 C -0.0191(3) 0.6810(2) 0.42373(13) 0.0213(9) Uani 1 1 d . . . . .
C426 C 0.0711(3) 0.6652(2) 0.42022(14) 0.0223(9) Uani 1 1 d . . . . .
H426 H 0.0810 0.6326 0.3952 0.027 Uiso 1 1 calc R . . . .
C427 C 0.1470(3) 0.6953(3) 0.45192(15) 0.0282(10) Uani 1 1 d . . . . .
C428 C 0.1374(3) 0.7461(3) 0.48799(15) 0.0331(11) Uani 1 1 d . . . . .
H428 H 0.1893 0.7674 0.5096 0.040 Uiso 1 1 calc R . . . .
C429 C 0.0497(3) 0.7651(3) 0.49170(14) 0.0310(10) Uani 1 1 d . . . . .
C430 C -0.0268(3) 0.7314(3) 0.46089(14) 0.0261(9) Uani 1 1 d . . . . .
H430 H -0.0872 0.7432 0.4652 0.031 Uiso 1 1 calc R . . . .
C431 C 0.2416(4) 0.6752(3) 0.44616(18) 0.0408(12) Uani 1 1 d . . . . .
C432 C 0.0382(3) 0.8211(3) 0.52951(17) 0.0553(15) Uani 1 1 d . U . . .
B400 B -0.1074(3) 0.6511(3) 0.38553(15) 0.0198(9) Uani 1 1 d . . . . .

loop_
_atom_site_aniso_label
_atom_site_aniso_U_11
_atom_site_aniso_U_22
_atom_site_aniso_U_33
_atom_site_aniso_U_23
_atom_site_aniso_U_13
_atom_site_aniso_U_12
Ir1 0.01753(8) 0.01954(9) 0.01648(8) -0.00004(6) 0.00151(6) 0.00468(6)
F8 0.032(2) 0.041(2) 0.038(2) 0.0097(18) -0.0100(17) 0.0023(18)
F8A 0.047(5) 0.032(4) 0.032(4) 0.014(4) 0.000(4) 0.011(4)
F9 0.028(2) 0.031(2) 0.037(2) 0.0128(17) -0.0056(16) -0.0010(16)
F9A 0.033(4) 0.023(4) 0.025(4) 0.008(3) 0.004(3) 0.005(3)
O18 0.0295(16) 0.0348(19) 0.0348(18) 0.0061(14) 0.0156(14) 0.0126(14)
O21 0.0353(17) 0.0337(19) 0.0289(17) 0.0113(14) 0.0102(14) 0.0067(14)
O33 0.0355(17) 0.0309(18) 0.0207(15) 0.0023(13) 0.0067(13) 0.0073(14)
O36 0.0306(15) 0.0249(16) 0.0377(17) 0.0015(13) 0.0109(13) 0.0018(13)
O48 0.046(2) 0.076(3) 0.0287(18) -0.0150(18) -0.0125(16) 0.037(2)
O51 0.052(2) 0.083(3) 0.0295(19) -0.0150(18) -0.0140(16) 0.048(2)
N12 0.0228(17) 0.0251(19) 0.0184(17) 0.0056(14) 0.0044(14) 0.0090(15)
N15 0.0212(17) 0.0213(19) 0.0218(18) 0.0013(14) 0.0007(14) 0.0063(14)
N27 0.0198(17) 0.0201(18) 0.0206(17) 0.0011(14) 0.0021(13) 0.0063(14)
N30 0.0215(17) 0.0215(19) 0.0203(17) -0.0025(14) 0.0030(14) 0.0053(14)
N42 0.0242(19) 0.047(2) 0.0236(19) -0.0069(17) -0.0031(15) 0.0195(18)
N45 0.0257(19) 0.039(2) 0.0219(19) -0.0068(16) -0.0033(15) 0.0162(17)
C2 0.0280(19) 0.031(2) 0.0190(18) 0.0007(16) -0.0003(15) 0.0151(16)
C7A 0.037(4) 0.034(4) 0.029(4) 0.003(3) 0.000(3) 0.014(3)
C6A 0.034(4) 0.035(4) 0.026(4) 0.007(3) 0.004(3) 0.015(3)
C5A 0.031(4) 0.034(4) 0.027(4) 0.006(3) 0.002(3) 0.011(3)
C4A 0.031(4) 0.033(4) 0.027(4) 0.010(3) -0.001(3) 0.013(3)
C3A 0.031(4) 0.036(4) 0.025(4) 0.004(3) 0.001(3) 0.012(3)
C3 0.037(3) 0.035(3) 0.026(3) 0.002(2) 0.003(2) 0.022(2)
C4 0.037(3) 0.037(3) 0.029(3) 0.005(2) 0.004(2) 0.016(2)
C5 0.036(3) 0.036(3) 0.022(3) 0.012(2) 0.006(2) 0.017(2)
C6 0.026(2) 0.031(3) 0.021(2) 0.008(2) -0.001(2) 0.013(2)
C7 0.024(2) 0.031(3) 0.018(2) 0.005(2) 0.000(2) 0.016(2)
C11 0.0176(19) 0.023(2) 0.019(2) 0.0008(16) -0.0015(15) 0.0049(17)
C13 0.023(2) 0.034(3) 0.021(2) 0.0054(18) 0.0059(17) 0.0072(19)
C14 0.025(2) 0.028(2) 0.021(2) 0.0058(18) 0.0057(17) 0.0015(18)
C16 0.026(2) 0.026(2) 0.024(2) 0.0007(18) 0.0044(17) 0.0134(18)
C17 0.034(2) 0.030(3) 0.028(2) 0.0031(19) 0.0089(19) 0.014(2)
C19 0.027(2) 0.022(2) 0.025(2) 0.0067(18) -0.0013(17) 0.0040(18)
C20 0.034(2) 0.025(2) 0.039(3) 0.012(2) 0.005(2) 0.005(2)
C22 0.034(3) 0.042(3) 0.030(2) 0.001(2) -0.004(2) 0.022(2)
C23 0.037(3) 0.029(3) 0.028(2) 0.0031(19) 0.012(2) 0.012(2)
C24 0.035(2) 0.027(2) 0.030(2) 0.0034(19) -0.004(2) 0.009(2)
C25 0.033(2) 0.026(2) 0.037(3) 0.007(2) -0.006(2) 0.009(2)
C26 0.020(2) 0.024(2) 0.020(2) -0.0003(17) 0.0037(16) 0.0073(17)
C28 0.025(2) 0.028(2) 0.021(2) 0.0042(18) 0.0064(17) 0.0104(18)
C29 0.023(2) 0.024(2) 0.026(2) 0.0037(18) 0.0092(17) 0.0063(18)
C31 0.029(2) 0.022(2) 0.019(2) -0.0033(17) -0.0001(17) 0.0093(18)
C32 0.035(2) 0.029(3) 0.021(2) -0.0006(18) 0.0018(18) 0.008(2)
C34 0.033(2) 0.026(2) 0.027(2) -0.0049(17) 0.0040(17) 0.0045(17)
C35 0.036(2) 0.032(2) 0.038(2) 0.002(2) 0.003(2) 0.006(2)
C35A 0.036(2) 0.032(2) 0.038(2) 0.002(2) 0.003(2) 0.006(2)
C37 0.028(2) 0.025(2) 0.028(2) -0.0051(19) -0.0030(18) 0.0032(19)
C38 0.035(2) 0.025(2) 0.028(2) -0.0030(19) 0.0030(19) 0.014(2)
C39 0.038(3) 0.027(4) 0.039(3) -0.005(3) -0.001(3) 0.011(3)
C39A 0.038(3) 0.027(4) 0.039(3) -0.005(3) -0.001(3) 0.011(3)
C40 0.017(3) 0.031(3) 0.032(3) -0.004(2) 0.006(2) 0.002(3)
C40A 0.017(3) 0.031(3) 0.032(3) -0.004(2) 0.006(2) 0.002(3)
C41 0.018(2) 0.028(2) 0.022(2) -0.0037(18) 0.0017(16) 0.0034(17)
C43 0.034(3) 0.060(3) 0.023(2) -0.009(2) -0.009(2) 0.026(2)
C44 0.036(3) 0.060(3) 0.026(2) -0.005(2) -0.009(2) 0.030(3)
C46 0.026(2) 0.036(3) 0.021(2) -0.0078(19) 0.0001(17) 0.011(2)
C47 0.035(3) 0.050(3) 0.035(3) -0.011(2) -0.003(2) 0.014(2)
C49 0.033(2) 0.038(3) 0.024(2) -0.006(2) -0.0011(19) 0.023(2)
C50 0.050(3) 0.057(3) 0.028(3) -0.004(2) -0.007(2) 0.036(3)
C52 0.039(3) 0.053(3) 0.030(3) -0.003(2) 0.006(2) 0.012(2)
C53 0.053(3) 0.049(3) 0.036(3) -0.003(2) -0.008(2) 0.019(3)
C54 0.032(2) 0.031(3) 0.027(2) 0.0002(19) 0.0010(19) 0.015(2)
C55 0.029(2) 0.045(3) 0.032(3) -0.009(2) 0.001(2) 0.018(2)
Ir2 0.01426(8) 0.01510(8) 0.01509(8) 0.00118(6) 0.00017(5) 0.00340(6)
F108 0.038(3) 0.051(3) 0.051(3) -0.004(2) -0.025(2) 0.012(2)
F109 0.025(2) 0.035(3) 0.038(3) 0.002(2) -0.0068(19) 0.0013(19)
F208 0.060(4) 0.040(4) 0.033(4) 0.017(3) 0.002(3) 0.011(3)
F209 0.039(3) 0.033(3) 0.028(3) 0.010(3) 0.003(3) 0.004(3)
O118 0.0388(18) 0.0246(17) 0.0368(18) -0.0008(14) -0.0014(14) 0.0180(14)
O121 0.0334(17) 0.0178(16) 0.048(2) -0.0006(14) -0.0067(15) 0.0004(13)
O133 0.067(2) 0.0232(18) 0.0308(18) -0.0042(14) 0.0051(16) 0.0179(17)
O136 0.052(2) 0.0171(16) 0.0333(18) 0.0037(14) 0.0024(15) -0.0047(15)
O148 0.0470(18) 0.0371(17) 0.0179(14) -0.0017(13) -0.0065(13) 0.0177(14)
O151 0.0414(19) 0.047(2) 0.0294(17) -0.0011(15) -0.0115(14) 0.0282(17)
N112 0.0207(17) 0.0203(18) 0.0208(17) 0.0000(14) -0.0008(14) 0.0073(14)
N115 0.0188(16) 0.0175(18) 0.0200(17) 0.0002(14) -0.0015(13) 0.0040(14)
N127 0.0291(18) 0.0231(19) 0.0147(17) 0.0017(14) 0.0002(14) 0.0104(15)
N130 0.0245(18) 0.0177(18) 0.0177(17) 0.0006(14) -0.0028(14) 0.0036(14)
N142 0.0232(17) 0.0180(18) 0.0220(18) 0.0024(14) -0.0001(14) 0.0063(14)
N145 0.0194(17) 0.0207(18) 0.0187(17) 0.0003(14) -0.0015(13) 0.0065(14)
C102 0.0272(18) 0.0196(18) 0.0198(18) 0.0008(15) -0.0024(15) 0.0108(15)
C203 0.032(3) 0.032(4) 0.027(4) 0.003(3) -0.003(3) 0.011(3)
C204 0.034(3) 0.032(4) 0.028(4) 0.002(3) -0.005(3) 0.011(3)
C205 0.040(3) 0.033(3) 0.030(3) 0.003(3) -0.006(3) 0.013(3)
C206 0.045(4) 0.030(3) 0.028(3) 0.007(3) 0.001(3) 0.013(3)
C207 0.037(4) 0.028(4) 0.028(4) 0.004(3) 0.000(3) 0.013(3)
C103 0.037(3) 0.027(3) 0.026(3) 0.002(3) -0.001(3) 0.016(3)
C104 0.048(3) 0.034(3) 0.030(3) 0.006(3) 0.000(3) 0.016(3)
C105 0.047(3) 0.033(3) 0.024(3) 0.005(3) -0.007(3) 0.018(3)
C106 0.035(3) 0.029(3) 0.022(3) 0.003(2) -0.008(2) 0.012(2)
C107 0.026(3) 0.025(3) 0.017(3) 0.003(2) -0.006(2) 0.012(2)
C111 0.0185(19) 0.020(2) 0.0141(18) 0.0000(15) -0.0006(15) 0.0058(16)
C113 0.033(2) 0.018(2) 0.025(2) -0.0003(17) -0.0025(18) 0.0099(18)
C114 0.031(2) 0.018(2) 0.020(2) 0.0013(17) -0.0034(17) 0.0034(18)
C116 0.020(2) 0.031(2) 0.024(2) 0.0035(18) 0.0000(17) 0.0121(18)
C117 0.034(2) 0.030(3) 0.034(3) 0.004(2) 0.004(2) 0.018(2)
C119 0.0150(19) 0.023(2) 0.031(2) 0.0029(18) 0.0028(16) 0.0026(17)
C120 0.028(3) 0.026(3) 0.101(5) 0.002(3) -0.002(3) 0.002(2)
C122 0.030(2) 0.032(3) 0.023(2) 0.0035(18) -0.0027(18) 0.016(2)
C123 0.024(2) 0.041(3) 0.030(2) 0.010(2) 0.0040(18) 0.011(2)
C124 0.028(3) 0.077(4) 0.051(3) -0.021(3) 0.009(2) 0.008(3)
C125 0.018(2) 0.071(4) 0.076(4) 0.042(3) -0.010(2) -0.001(2)
C126 0.0194(19) 0.018(2) 0.018(2) 0.0010(16) -0.0024(15) 0.0051(16)
C128 0.043(3) 0.017(2) 0.027(2) -0.0008(18) -0.004(2) 0.0105(19)
C129 0.038(2) 0.015(2) 0.024(2) 0.0005(17) -0.0024(19) 0.0034(18)
C131 0.032(2) 0.032(3) 0.018(2) -0.0012(18) 0.0044(18) 0.013(2)
C132 0.052(3) 0.038(3) 0.026(2) -0.002(2) 0.007(2) 0.026(2)
C134 0.024(2) 0.022(2) 0.018(2) 0.0037(17) 0.0010(16) -0.0016(17)
C135 0.035(3) 0.031(3) 0.027(2) 0.006(2) 0.003(2) -0.006(2)
C137 0.038(3) 0.030(3) 0.023(2) 0.0002(19) -0.0024(19) 0.012(2)
C138 0.034(3) 0.051(3) 0.027(2) 0.000(2) 0.005(2) 0.006(2)
C139 0.041(3) 0.048(3) 0.030(3) 0.003(2) 0.006(2) 0.018(2)
C140 0.029(2) 0.027(2) 0.023(2) 0.0072(18) 0.0021(18) -0.0008(19)
C141 0.0150(18) 0.0138(19) 0.019(2) 0.0020(15) 0.0021(15) 0.0003(15)
C143 0.031(2) 0.027(2) 0.020(2) 0.0019(18) -0.0062(17) 0.0094(19)
C144 0.026(2) 0.031(3) 0.024(2) 0.0039(19) -0.0040(18) 0.0086(19)
C146 0.029(2) 0.024(2) 0.0206(19) -0.0023(16) 0.0020(16) 0.0089(16)
C147 0.038(3) 0.032(3) 0.023(2) -0.002(2) 0.000(2) 0.012(2)
C149 0.025(2) 0.037(3) 0.027(2) 0.0007(19) 0.0028(18) 0.019(2)
C150 0.030(2) 0.055(3) 0.035(3) -0.004(2) -0.007(2) 0.025(2)
C152 0.048(4) 0.031(3) 0.028(3) 0.002(2) 0.006(3) 0.021(3)
C153 0.033(3) 0.040(4) 0.031(3) -0.005(3) 0.009(3) 0.004(3)
C154 0.034(3) 0.050(3) 0.036(3) 0.009(2) 0.012(2) 0.023(2)
C155 0.041(3) 0.034(3) 0.031(2) 0.001(2) -0.001(2) 0.023(2)
C247 0.035(4) 0.032(4) 0.025(4) 0.000(4) 0.002(4) 0.008(3)
C252 0.039(7) 0.029(7) 0.019(7) -0.002(6) 0.009(6) 0.010(6)
C253 0.035(7) 0.039(7) 0.028(7) -0.005(6) 0.002(6) 0.014(6)
F91 0.114(3) 0.148(3) 0.124(3) 0.037(3) -0.005(2) 0.028(3)
F92 0.114(3) 0.148(3) 0.124(3) 0.037(3) -0.005(2) 0.028(3)
C902 0.114(3) 0.148(3) 0.124(3) 0.037(3) -0.005(2) 0.028(3)
C901 0.114(3) 0.148(3) 0.124(3) 0.037(3) -0.005(2) 0.028(3)
C906 0.114(3) 0.148(3) 0.124(3) 0.037(3) -0.005(2) 0.028(3)
C905 0.114(3) 0.148(3) 0.124(3) 0.037(3) -0.005(2) 0.028(3)
C904 0.114(3) 0.148(3) 0.124(3) 0.037(3) -0.005(2) 0.028(3)
C903 0.114(3) 0.148(3) 0.124(3) 0.037(3) -0.005(2) 0.028(3)
F81 0.114(3) 0.148(3) 0.124(3) 0.037(3) -0.005(2) 0.028(3)
F82 0.114(3) 0.148(3) 0.124(3) 0.037(3) -0.005(2) 0.028(3)
C806 0.114(3) 0.148(3) 0.124(3) 0.037(3) -0.005(2) 0.028(3)
C805 0.114(3) 0.148(3) 0.124(3) 0.037(3) -0.005(2) 0.028(3)
C804 0.114(3) 0.148(3) 0.124(3) 0.037(3) -0.005(2) 0.028(3)
C803 0.114(3) 0.148(3) 0.124(3) 0.037(3) -0.005(2) 0.028(3)
C802 0.114(3) 0.148(3) 0.124(3) 0.037(3) -0.005(2) 0.028(3)
C801 0.114(3) 0.148(3) 0.124(3) 0.037(3) -0.005(2) 0.028(3)
F1 0.063(4) 0.073(5) 0.058(4) -0.004(4) 0.006(3) 0.002(4)
F1A 0.079(5) 0.074(6) 0.041(4) -0.004(4) 0.015(4) 0.014(5)
F2 0.107(5) 0.068(4) 0.047(3) 0.019(3) -0.013(4) -0.028(4)
F2A 0.065(5) 0.045(5) 0.061(6) 0.011(5) -0.012(4) -0.018(4)
F3 0.096(4) 0.083(5) 0.068(4) -0.045(4) 0.002(4) 0.012(4)
F3A 0.093(6) 0.038(4) 0.034(4) 0.005(3) -0.003(4) 0.009(4)
F4 0.092(5) 0.107(5) 0.102(5) -0.017(4) 0.027(4) 0.059(4)
F4A 0.118(7) 0.070(6) 0.108(7) 0.009(5) -0.008(6) 0.031(5)
F5 0.138(6) 0.056(4) 0.118(6) 0.020(4) -0.008(5) 0.040(4)
F5A 0.144(7) 0.088(6) 0.100(6) -0.010(5) 0.032(6) 0.064(5)
F6 0.078(3) 0.077(3) 0.118(5) -0.021(4) -0.035(3) 0.057(3)
F6A 0.078(3) 0.077(3) 0.118(5) -0.021(4) -0.035(3) 0.057(3)
F7 0.028(3) 0.114(5) 0.068(5) -0.006(4) 0.006(2) 0.011(3)
F7A 0.079(7) 0.079(7) 0.082(7) 0.013(6) 0.002(6) 0.042(6)
F8B 0.084(5) 0.100(5) 0.051(4) -0.002(4) 0.001(3) 0.052(4)
F8C 0.034(6) 0.085(7) 0.043(5) 0.003(5) -0.011(4) 0.013(5)
F9B 0.034(3) 0.123(6) 0.062(4) 0.026(4) 0.006(3) 0.023(4)
F9C 0.047(6) 0.109(8) 0.079(8) 0.015(6) 0.033(5) 0.023(5)
F10 0.089(5) 0.073(5) 0.068(5) 0.024(4) 0.049(4) 0.015(4)
F10A 0.044(6) 0.037(4) 0.050(5) -0.001(3) 0.004(4) -0.001(3)
F11 0.074(5) 0.063(4) 0.024(3) 0.007(3) 0.015(3) -0.011(4)
F11A 0.078(5) 0.058(6) 0.108(7) 0.027(5) 0.055(5) 0.003(4)
F12 0.056(6) 0.031(4) 0.058(4) -0.005(3) -0.005(4) -0.016(3)
F12A 0.117(7) 0.062(5) 0.026(4) -0.001(3) 0.033(4) -0.004(5)
F13 0.0499(18) 0.074(2) 0.0368(16) 0.0228(15) 0.0040(14) 0.0228(16)
F14 0.0304(15) 0.056(2) 0.0472(17) 0.0100(15) 0.0123(13) 0.0033(13)
F15 0.079(2) 0.0414(18) 0.0329(16) -0.0013(13) 0.0190(15) 0.0081(16)
F16 0.077(4) 0.047(3) 0.054(3) 0.004(2) 0.000(3) 0.043(3)
F16A 0.088(7) 0.047(6) 0.045(5) -0.015(4) 0.007(5) 0.028(5)
F17 0.051(3) 0.061(3) 0.098(5) -0.050(3) -0.034(3) 0.026(3)
F17A 0.049(6) 0.066(7) 0.072(7) -0.018(5) -0.004(5) 0.031(5)
F18 0.084(4) 0.053(3) 0.072(4) 0.004(3) 0.037(3) 0.037(3)
F18A 0.063(6) 0.033(5) 0.069(7) -0.011(5) 0.016(5) 0.006(4)
F19 0.062(2) 0.224(5) 0.067(3) 0.016(3) 0.009(2) 0.080(3)
F20 0.0485(19) 0.066(2) 0.095(3) 0.024(2) 0.0369(19) 0.0257(17)
F21 0.062(2) 0.066(2) 0.112(3) 0.018(2) 0.039(2) 0.0399(19)
F22 0.056(2) 0.126(3) 0.0406(19) -0.006(2) -0.0008(16) 0.019(2)
F23 0.097(3) 0.065(2) 0.056(2) -0.0170(18) 0.0088(19) 0.038(2)
F24 0.078(2) 0.066(2) 0.0427(18) 0.0093(17) 0.0278(17) 0.0008(19)
C209 0.031(2) 0.024(2) 0.026(2) -0.0054(18) 0.0085(18) 0.0002(19)
C210 0.032(2) 0.039(3) 0.023(2) 0.001(2) 0.0082(19) 0.002(2)
C211 0.027(2) 0.055(3) 0.029(3) -0.009(2) 0.004(2) 0.001(2)
C212 0.034(3) 0.052(3) 0.032(3) -0.009(2) 0.014(2) -0.009(2)
C213 0.047(3) 0.029(3) 0.030(3) -0.005(2) 0.014(2) -0.007(2)
C214 0.038(3) 0.025(3) 0.035(3) -0.003(2) 0.011(2) 0.000(2)
C215 0.040(3) 0.074(3) 0.046(3) 0.007(3) 0.010(2) 0.015(2)
C216 0.060(3) 0.044(3) 0.050(3) 0.007(2) 0.019(2) -0.001(2)
C217 0.021(2) 0.024(2) 0.027(2) -0.0011(18) 0.0020(17) 0.0029(17)
C218 0.023(2) 0.026(2) 0.029(2) -0.0016(19) 0.0004(18) 0.0052(18)
C219 0.017(2) 0.028(2) 0.026(2) -0.0009(18) -0.0026(17) 0.0001(17)
C220 0.022(2) 0.025(2) 0.033(2) 0.0055(19) -0.0048(18) 0.0029(18)
C221 0.022(2) 0.026(2) 0.032(2) -0.0022(19) -0.0041(18) 0.0077(18)
C222 0.022(2) 0.030(3) 0.025(2) -0.0026(19) 0.0019(17) 0.0054(18)
C223 0.035(3) 0.030(3) 0.031(2) 0.006(2) 0.003(2) 0.004(2)
C224 0.032(2) 0.036(2) 0.041(2) -0.005(2) -0.0038(19) 0.0129(19)
C225 0.035(2) 0.024(2) 0.033(2) 0.0100(19) 0.013(2) 0.013(2)
C226 0.042(3) 0.042(3) 0.029(2) 0.015(2) 0.014(2) 0.021(2)
C227 0.039(3) 0.046(3) 0.039(3) 0.020(2) 0.014(2) 0.024(2)
C228 0.036(3) 0.039(3) 0.040(3) 0.011(2) 0.004(2) 0.013(2)
C229 0.042(3) 0.025(2) 0.031(2) 0.0079(19) 0.013(2) 0.009(2)
C230 0.032(2) 0.018(2) 0.036(3) 0.0058(19) 0.013(2) 0.0055(19)
C231 0.044(3) 0.078(5) 0.040(3) 0.015(3) 0.008(3) 0.035(3)
C232 0.038(3) 0.052(4) 0.037(3) 0.001(2) 0.005(2) 0.010(3)
C301 0.033(3) 0.029(3) 0.027(3) 0.007(2) 0.010(2) 0.003(2)
C302 0.033(3) 0.027(3) 0.031(3) 0.006(2) 0.010(3) 0.005(2)
C303 0.036(3) 0.031(3) 0.031(3) 0.002(2) 0.011(3) 0.003(3)
C304 0.039(3) 0.030(3) 0.036(3) 0.001(3) 0.014(3) 0.005(3)
C305 0.044(3) 0.033(3) 0.041(3) 0.007(3) 0.014(3) 0.014(3)
C306 0.040(3) 0.032(3) 0.031(3) 0.007(3) 0.012(3) 0.011(3)
C307 0.049(3) 0.041(3) 0.042(3) -0.001(3) 0.008(3) 0.001(3)
C308 0.062(4) 0.042(3) 0.053(4) 0.002(3) 0.008(3) 0.023(3)
C501 0.032(3) 0.027(3) 0.033(3) 0.007(3) 0.012(3) 0.013(3)
C506 0.035(4) 0.029(3) 0.029(3) 0.006(3) 0.007(3) 0.011(3)
C505 0.041(3) 0.032(3) 0.035(3) 0.007(3) 0.003(3) 0.014(3)
C504 0.039(4) 0.035(4) 0.033(3) 0.005(3) 0.006(3) 0.005(3)
C503 0.036(3) 0.032(3) 0.033(3) 0.005(3) 0.004(3) 0.003(3)
C502 0.032(3) 0.032(3) 0.034(3) 0.002(3) 0.008(3) 0.004(3)
C507 0.050(4) 0.038(4) 0.038(4) 0.004(3) 0.004(3) 0.004(3)
C508 0.069(4) 0.050(4) 0.059(4) 0.006(3) 0.008(3) 0.026(3)
B200 0.033(2) 0.029(2) 0.028(2) 0.0026(19) 0.0097(19) 0.0090(19)
F101 0.059(3) 0.095(5) 0.054(3) -0.036(3) 0.005(3) 0.034(3)
F102 0.030(2) 0.079(4) 0.062(3) -0.028(3) -0.004(2) 0.014(2)
F103 0.072(5) 0.091(4) 0.034(3) -0.006(3) -0.004(3) 0.012(3)
F104 0.070(2) 0.0358(19) 0.117(3) -0.0070(19) 0.006(2) 0.0295(17)
F105 0.050(2) 0.082(3) 0.171(4) 0.082(3) 0.042(2) 0.027(2)
F106 0.064(2) 0.047(2) 0.086(3) 0.0123(18) -0.0034(19) 0.0304(17)
F107 0.021(2) 0.071(5) 0.076(4) 0.024(3) 0.005(2) 0.013(3)
F110 0.079(2) 0.0230(15) 0.0449(18) 0.0100(13) 0.0118(16) 0.0011(15)
F111 0.0552(18) 0.0462(18) 0.0300(15) 0.0122(13) 0.0187(13) 0.0128(14)
F112 0.0417(17) 0.073(2) 0.0447(18) 0.0337(16) 0.0009(14) 0.0118(15)
F113 0.122(7) 0.053(4) 0.068(5) 0.023(4) 0.052(5) 0.024(4)
F114 0.038(3) 0.101(6) 0.039(3) 0.018(4) 0.019(3) 0.020(3)
F115 0.033(3) 0.086(5) 0.027(3) -0.013(3) -0.002(3) 0.009(3)
F116 0.061(2) 0.0365(19) 0.104(3) -0.0157(18) 0.005(2) 0.0171(17)
F117 0.057(2) 0.061(2) 0.076(2) -0.0053(18) -0.0051(17) 0.0403(18)
F118 0.168(4) 0.063(2) 0.046(2) 0.0117(17) 0.034(2) 0.078(3)
F119 0.054(2) 0.128(3) 0.077(3) -0.032(2) -0.0363(19) 0.057(2)
F120 0.045(2) 0.097(3) 0.146(4) 0.066(3) 0.043(2) 0.040(2)
F121 0.0408(17) 0.052(2) 0.077(2) -0.0019(17) -0.0039(15) 0.0268(15)
F122 0.101(4) 0.052(3) 0.088(4) -0.025(3) 0.034(3) 0.007(3)
F123 0.137(5) 0.093(4) 0.033(3) -0.015(3) -0.020(3) 0.056(4)
F124 0.041(3) 0.077(4) 0.053(3) -0.032(3) 0.006(2) 0.016(3)
F201 0.052(7) 0.077(7) 0.046(6) -0.017(5) -0.013(5) 0.041(6)
F202 0.058(7) 0.066(8) 0.041(6) 0.010(5) 0.031(5) 0.017(6)
F203 0.074(8) 0.076(8) 0.059(7) -0.015(6) -0.003(6) -0.019(6)
F207 0.033(5) 0.072(6) 0.061(7) 0.039(5) 0.000(5) 0.011(5)
F213 0.100(6) 0.047(4) 0.049(4) 0.004(3) 0.038(4) 0.029(4)
F214 0.052(5) 0.075(5) 0.027(3) 0.028(3) 0.014(3) 0.021(4)
F215 0.035(4) 0.115(7) 0.046(4) 0.022(5) 0.011(3) -0.018(4)
F222 0.098(7) 0.095(7) 0.063(6) -0.020(5) 0.032(6) 0.025(6)
F223 0.103(7) 0.072(7) 0.082(7) -0.019(6) 0.000(6) 0.037(6)
F224 0.057(6) 0.086(7) 0.059(6) -0.040(6) -0.011(5) 0.004(5)
F308 0.057(4) 0.102(5) 0.040(3) -0.030(3) -0.028(3) 0.048(3)
F309 0.048(3) 0.053(3) 0.050(4) 0.010(3) -0.010(3) 0.027(2)
F408 0.037(5) 0.069(7) 0.046(5) -0.007(5) 0.005(4) 0.038(5)
F409 0.048(6) 0.050(6) 0.061(7) -0.003(5) -0.031(5) 0.014(5)
C401 0.0121(18) 0.022(2) 0.032(2) 0.0004(18) 0.0052(16) 0.0021(16)
C402 0.016(2) 0.026(2) 0.035(2) -0.0010(19) 0.0044(17) 0.0012(17)
C403 0.018(2) 0.031(3) 0.040(3) -0.007(2) 0.0076(19) -0.0028(19)
C404 0.020(2) 0.026(3) 0.065(4) -0.011(2) 0.013(2) 0.0001(19)
C405 0.018(2) 0.019(2) 0.060(3) 0.005(2) 0.012(2) 0.0018(18)
C406 0.017(2) 0.022(2) 0.038(3) 0.0008(19) 0.0054(18) 0.0013(17)
C407 0.042(3) 0.051(3) 0.044(3) -0.015(2) 0.007(2) 0.002(2)
C408 0.037(2) 0.036(3) 0.078(3) 0.009(2) 0.011(2) 0.012(2)
C409 0.0175(19) 0.017(2) 0.019(2) -0.0022(16) -0.0003(15) 0.0017(16)
C410 0.021(2) 0.021(2) 0.019(2) 0.0019(16) 0.0019(16) 0.0043(17)
C411 0.019(2) 0.021(2) 0.025(2) -0.0042(17) -0.0009(16) 0.0051(17)
C412 0.0162(19) 0.019(2) 0.026(2) -0.0024(17) 0.0045(16) -0.0015(16)
C413 0.026(2) 0.016(2) 0.020(2) 0.0001(16) 0.0026(17) 0.0001(17)
C414 0.020(2) 0.019(2) 0.023(2) 0.0003(17) -0.0021(16) 0.0038(16)
C415 0.023(2) 0.038(2) 0.031(2) 0.0008(19) -0.0005(17) 0.0111(18)
C416 0.031(2) 0.028(3) 0.033(3) 0.009(2) 0.003(2) 0.003(2)
C417 0.0130(18) 0.022(2) 0.024(2) 0.0019(17) 0.0015(15) 0.0026(16)
C418 0.0179(19) 0.021(2) 0.022(2) 0.0008(17) 0.0001(16) 0.0040(16)
C419 0.023(2) 0.028(2) 0.024(2) 0.0058(18) 0.0031(17) 0.0041(18)
C420 0.033(2) 0.025(2) 0.029(2) 0.0092(19) 0.0046(19) 0.0090(19)
C421 0.029(2) 0.026(2) 0.026(2) 0.0018(18) 0.0031(18) 0.0108(19)
C422 0.022(2) 0.027(2) 0.023(2) 0.0038(18) 0.0052(17) 0.0097(18)
C423 0.037(2) 0.036(2) 0.031(2) 0.0109(19) 0.0092(19) 0.0080(19)
C424 0.051(3) 0.039(3) 0.034(3) 0.008(2) 0.009(2) 0.024(3)
C425 0.0178(19) 0.020(2) 0.025(2) 0.0070(17) 0.0024(16) 0.0013(16)
C426 0.021(2) 0.019(2) 0.026(2) 0.0031(17) 0.0008(17) 0.0044(17)
C427 0.020(2) 0.027(2) 0.037(3) 0.006(2) -0.0019(18) 0.0056(18)
C428 0.027(2) 0.038(3) 0.030(2) 0.003(2) -0.0089(19) 0.002(2)
C429 0.029(2) 0.033(3) 0.026(2) -0.0004(19) -0.0005(18) 0.003(2)
C430 0.021(2) 0.031(2) 0.026(2) 0.0044(19) 0.0034(17) 0.0064(18)
C431 0.029(3) 0.042(3) 0.052(3) 0.005(3) -0.008(2) 0.014(2)
C432 0.049(3) 0.070(3) 0.042(3) -0.014(2) -0.003(2) 0.016(2)
B400 0.016(2) 0.021(2) 0.023(2) 0.0037(19) 0.0025(18) 0.0053(18)

loop_
_atom_type_symbol
_atom_type_description
_atom_type_scat_dispersion_real
_atom_type_scat_dispersion_imag
_atom_type_scat_source
C C 0.0033 0.0016 'International Tables Vol C Tables 4.2.6.8 and 6.1.1.4'
H H 0.0000 0.0000 'International Tables Vol C Tables 4.2.6.8 and 6.1.1.4'
B B 0.0013 0.0007 'International Tables Vol C Tables 4.2.6.8 and 6.1.1.4'
F F 0.0171 0.0103 'International Tables Vol C Tables 4.2.6.8 and 6.1.1.4'
Ir Ir -1.4442 7.9887 'International Tables Vol C Tables 4.2.6.8 and 6.1.1.4'
N N 0.0061 0.0033 'International Tables Vol C Tables 4.2.6.8 and 6.1.1.4'
O O 0.0106 0.0060 'International Tables Vol C Tables 4.2.6.8 and 6.1.1.4'

loop_
_geom_angle_atom_site_label_1
_geom_angle_atom_site_label_2
_geom_angle_atom_site_label_3
_geom_angle
C2 Ir1 C26 84.85(14)
C2 Ir1 C41 179.46(14)
C11 Ir1 C2 87.42(14)
C11 Ir1 C26 171.72(16)
C11 Ir1 C41 92.95(15)
C26 Ir1 C41 94.80(16)
C13 O18 C17 103.6(3)
C14 O21 C20 104.2(3)
C28 O33 C32 102.6(3)
C29 O36 C35 102.6(3)
C29 O36 C35A 105.9(5)
C43 O48 C47 102.9(4)
C44 O51 C50 103.3(3)
C11 N12 C13 112.0(3)
C11 N12 C16 139.9(3)
C13 N12 C16 106.0(3)
C11 N15 C14 112.7(3)
C11 N15 C19 138.6(3)
C14 N15 C19 108.7(3)
C26 N27 C28 112.5(3)
C26 N27 C31 141.6(4)
C28 N27 C31 105.5(3)
C26 N30 C29 113.9(3)
C26 N30 C34 137.0(3)
C29 N30 C34 108.7(3)
C41 N42 C46 141.1(3)
C43 N42 C41 112.8(4)
C43 N42 C46 105.4(3)
C41 N45 C44 113.3(4)
C41 N45 C49 138.7(3)
C44 N45 C49 107.8(3)
C7A C2 Ir1 126.7(2)
C7A C2 C3A 120.0
C3A C2 Ir1 113.3(2)
C3 C2 Ir1 120.3(4)
C7 C2 Ir1 127.0(3)
C7 C2 C3 112.7(5)
F9A C7A C2 119.2(3)
F9A C7A C6A 120.8(3)
C2 C7A C6A 120.0
F8A C6A C7A 118.5(4)
F8A C6A C5A 121.5(4)
C5A C6A C7A 120.0
C4A C5A C6A 120.0
C5A C4A C3A 120.0
C4A C3A C2 120.0
C4 C3 C2 124.4(7)
C5 C4 C3 119.0(7)
C6 C5 C4 118.2(6)
F8 C6 C5 120.7(5)
F8 C6 C7 118.0(5)
C5 C6 C7 121.3(5)
F9 C7 C2 117.5(4)
F9 C7 C6 118.2(4)
C2 C7 C6 124.4(5)
N12 C11 Ir1 128.5(3)
N15 C11 Ir1 129.9(3)
N15 C11 N12 101.5(3)
O18 C13 N12 113.2(4)
C14 C13 O18 139.8(4)
C14 C13 N12 106.9(4)
O21 C14 N15 113.6(4)
C13 C14 O21 139.5(4)
C13 C14 N15 106.9(4)
N12 C16 C17 96.7(3)
N12 C16 C22 109.1(3)
C22 C16 C17 110.1(4)
C23 C16 N12 116.8(3)
C23 C16 C17 112.4(4)
C23 C16 C22 110.9(4)
O18 C17 C16 105.4(3)
N15 C19 C20 98.8(3)
N15 C19 C24 113.1(3)
N15 C19 C25 111.3(3)
C24 C19 C20 109.0(4)
C24 C19 C25 113.4(4)
C25 C19 C20 110.3(4)
O21 C20 C19 107.1(3)
N27 C26 Ir1 132.1(3)
N30 C26 Ir1 124.8(3)
N30 C26 N27 100.6(3)
O33 C28 N27 114.1(4)
C29 C28 O33 139.4(4)
C29 C28 N27 106.5(4)
O36 C29 N30 114.0(4)
C28 C29 O36 139.5(4)
C28 C29 N30 106.4(4)
N27 C31 C32 96.8(3)
N27 C31 C38 109.3(3)
C32 C31 C38 108.6(3)
C37 C31 N27 115.9(3)
C37 C31 C32 112.2(4)
C37 C31 C38 112.8(4)
O33 C32 C31 104.9(3)
N30 C34 C35 98.9(4)
N30 C34 C35A 99.0(5)
N30 C34 C39 108.2(4)
N30 C34 C39A 116.7(9)
N30 C34 C40 111.0(4)
N30 C34 C40A 111.3(11)
C35 C34 C39 110.5(4)
C39A C34 C35A 108.7(6)
C39A C34 C40A 113.4(13)
C40 C34 C35 114.8(4)
C40 C34 C39 112.5(4)
C40A C34 C35A 106.1(6)
O36 C35 C34 107.7(4)
O36 C35A C34 106.5(6)
N42 C41 Ir1 131.4(3)
N45 C41 Ir1 128.2(3)
N45 C41 N42 100.3(3)
O48 C43 N42 114.2(4)
C44 C43 O48 138.8(4)
C44 C43 N42 106.9(4)
O51 C44 N45 113.3(4)
C43 C44 O51 140.0(4)
C43 C44 N45 106.7(4)
N42 C46 C47 99.1(3)
N42 C46 C53 114.8(4)
C47 C46 C53 109.1(4)
C52 C46 N42 109.4(4)
C52 C46 C47 113.5(4)
C52 C46 C53 110.6(4)
O48 C47 C46 103.5(4)
N45 C49 C50 98.1(3)
N45 C49 C54 113.9(3)
N45 C49 C55 109.2(4)
C54 C49 C50 109.4(4)
C54 C49 C55 114.5(4)
C55 C49 C50 110.5(4)
O51 C50 C49 105.2(4)
C102 Ir2 C141 178.85(13)
C111 Ir2 C102 86.76(13)
C111 Ir2 C141 94.38(14)
C126 Ir2 C102 85.88(13)
C126 Ir2 C111 172.62(14)
C126 Ir2 C141 92.99(15)
C113 O118 C117 102.9(3)
C114 O121 C120 106.3(3)
C128 O133 C132 102.7(3)
C129 O136 C135 103.6(3)
C143 O148 C147 103.6(3)
C143 O148 C247 101.6(6)
C144 O151 C150 103.2(3)
C111 N112 C113 112.6(3)
C111 N112 C116 140.3(3)
C113 N112 C116 107.1(3)
C111 N115 C114 113.1(3)
C111 N115 C119 138.4(3)
C114 N115 C119 108.4(3)
C126 N127 C131 140.3(4)
C128 N127 C126 112.1(3)
C128 N127 C131 105.6(3)
C126 N130 C129 113.6(3)
C126 N130 C134 137.4(3)
C129 N130 C134 109.0(3)
C141 N142 C146 141.2(3)
C143 N142 C141 112.6(3)
C143 N142 C146 106.2(3)
C141 N145 C149 139.8(3)
C144 N145 C141 113.6(3)
C144 N145 C149 106.6(3)
C203 C102 Ir2 115.7(2)
C203 C102 C207 120.0
C207 C102 Ir2 124.3(2)
C103 C102 Ir2 121.1(4)
C103 C102 C107 112.1(5)
C107 C102 Ir2 126.8(4)
C102 C203 C204 120.0
C205 C204 C203 120.0
C204 C205 C206 120.0
F208 C206 C205 121.2(3)
F208 C206 C207 118.8(3)
C207 C206 C205 120.0
F209 C207 C102 120.4(3)
F209 C207 C206 119.6(3)
C206 C207 C102 120.0
C104 C103 C102 125.9(8)
C103 C104 C105 119.5(9)
C106 C105 C104 117.5(7)
F108 C106 C105 121.5(6)
F108 C106 C107 117.8(5)
C105 C106 C107 120.7(6)
F109 C107 C102 117.6(5)
F109 C107 C106 118.0(5)
C106 C107 C102 124.4(5)
N112 C111 Ir2 129.1(3)
N115 C111 Ir2 130.0(3)
N115 C111 N112 100.9(3)
O118 C113 N112 113.8(4)
C114 C113 O118 139.2(4)
C114 C113 N112 107.0(4)
O121 C114 N115 114.5(4)
C113 C114 O121 139.0(4)
C113 C114 N115 106.4(4)
N112 C116 C117 97.3(3)
N112 C116 C122 109.7(3)
C122 C116 C117 108.7(4)
C123 C116 N112 115.3(3)
C123 C116 C117 112.5(4)
C123 C116 C122 112.2(4)
O118 C117 C116 105.3(3)
N115 C119 C120 99.8(3)
N115 C119 C124 110.7(4)
N115 C119 C125 112.7(4)
C124 C119 C120 110.6(5)
C124 C119 C125 113.6(5)
C125 C119 C120 108.6(4)
O121 C120 C119 111.0(4)
N127 C126 Ir2 132.9(3)
N130 C126 Ir2 126.0(3)
N130 C126 N127 101.0(3)
O133 C128 N127 114.9(4)
C129 C128 O133 137.8(4)
C129 C128 N127 107.2(4)
O136 C129 N130 112.5(4)
C128 C129 O136 141.4(4)
C128 C129 N130 106.1(4)
N127 C131 C132 96.5(3)
N127 C131 C137 109.5(3)
C137 C131 C132 109.3(4)
C138 C131 N127 116.8(4)
C138 C131 C132 112.7(4)
C138 C131 C137 111.1(4)
O133 C132 C131 106.0(3)
N130 C134 C135 97.9(3)
N130 C134 C139 111.0(4)
N130 C134 C140 111.9(3)
C139 C134 C135 110.8(4)
C139 C134 C140 113.7(4)
C140 C134 C135 110.5(4)
O136 C135 C134 106.5(3)
N142 C141 Ir2 131.8(3)
N145 C141 Ir2 128.2(3)
N145 C141 N142 100.0(3)
O148 C143 N142 114.8(4)
C144 C143 O148 138.1(4)
C144 C143 N142 107.1(4)
O151 C144 N145 115.0(4)
C143 C144 O151 138.2(4)
C143 C144 N145 106.7(4)
N142 C146 C147 99.0(3)
N142 C146 C153 109.0(4)
N142 C146 C247 98.2(5)
N142 C146 C252 103.2(7)
C152 C146 N142 117.4(4)
C152 C146 C147 110.5(4)
C152 C146 C153 111.6(5)
C153 C146 C147 108.4(4)
C247 C146 C252 111.9(6)
C253 C146 N142 116.3(8)
C253 C146 C247 113.8(6)
C253 C146 C252 112.3(11)
O148 C147 C146 105.6(4)
N145 C149 C150 98.3(3)
N145 C149 C155 110.6(3)
C154 C149 N145 113.4(4)
C154 C149 C150 110.5(4)
C154 C149 C155 112.9(4)
C155 C149 C150 110.2(4)
O151 C150 C149 107.0(3)
O148 C247 C146 106.2(6)
F92 C902 C901 118.9(4)
F92 C902 C903 121.1(4)
C901 C902 C903 120.0
F91 C901 C902 119.1(4)
F91 C901 C906 120.9(4)
C902 C901 C906 120.0
C901 C906 C905 120.0
C904 C905 C906 120.0
C905 C904 C903 120.0
C904 C903 C902 120.0
C805 C806 C801 120.0
C806 C805 C804 120.0
C805 C804 C803 120.0
C802 C803 C804 120.0
F82 C802 C803 121.5(4)
F82 C802 C801 118.5(4)
C801 C802 C803 120.0
F81 C801 C806 121.8(4)
F81 C801 C802 118.2(4)
C802 C801 C806 120.0
C210 C209 B200 123.6(4)
C214 C209 C210 116.0(4)
C214 C209 B200 120.4(4)
C211 C210 C209 121.5(5)
C210 C211 C215 118.8(5)
C212 C211 C210 120.8(5)
C212 C211 C215 120.3(4)
C211 C212 C213 118.6(5)
C212 C213 C214 120.7(5)
C212 C213 C216 120.8(4)
C214 C213 C216 118.5(5)
C213 C214 C209 122.3(5)
F7 C215 C211 111.8(5)
F7A C215 C211 111.4(5)
F8B C215 F7 104.8(5)
F8B C215 C211 112.6(5)
F8C C215 F7A 105.3(6)
F8C C215 C211 111.8(5)
F9B C215 F7 106.0(5)
F9B C215 F8B 105.7(5)
F9B C215 C211 115.2(5)
F9C C215 F7A 106.1(6)
F9C C215 F8C 107.1(6)
F9C C215 C211 114.5(6)
F10 C216 F11 103.7(5)
F10 C216 C213 115.0(5)
F10A C216 F11A 103.6(5)
F10A C216 C213 112.2(5)
F11 C216 C213 110.9(4)
F11A C216 C213 110.1(5)
F12 C216 F10 108.3(5)
F12 C216 F11 104.5(5)
F12 C216 C213 113.5(5)
F12A C216 F10A 107.8(6)
F12A C216 F11A 107.4(5)
F12A C216 C213 115.0(5)
C218 C217 C222 115.6(4)
C218 C217 B200 124.3(4)
C222 C217 B200 120.0(4)
C219 C218 C217 121.7(4)
C218 C219 C223 120.0(4)
C220 C219 C218 120.9(4)
C220 C219 C223 119.2(4)
C219 C220 C221 118.5(4)
C220 C221 C224 118.8(4)
C222 C221 C220 120.7(4)
C222 C221 C224 120.5(4)
C221 C222 C217 122.6(4)
F13 C223 F14 106.0(4)
F13 C223 F15 106.4(4)
F13 C223 C219 112.9(4)
F14 C223 C219 112.3(4)
F15 C223 F14 105.2(4)
F15 C223 C219 113.5(4)
F16 C224 F18 103.6(4)
F16 C224 C221 113.4(4)
F16A C224 F18A 104.4(5)
F16A C224 C221 113.6(5)
F17 C224 F16 107.4(4)
F17 C224 F18 105.5(4)
F17 C224 C221 114.2(4)
F17A C224 F16A 108.6(6)
F17A C224 F18A 104.8(6)
F17A C224 C221 114.4(5)
F18 C224 C221 111.8(4)
F18A C224 C221 110.2(5)
C226 C225 B200 120.4(4)
C230 C225 C226 115.0(4)
C230 C225 B200 124.5(4)
C227 C226 C225 123.3(4)
C226 C227 C228 120.1(4)
C226 C227 C231 118.8(5)
C228 C227 C231 121.0(5)
C229 C228 C227 117.9(5)
C228 C229 C230 121.1(4)
C228 C229 C232 120.1(5)
C230 C229 C232 118.7(4)
C229 C230 C225 122.4(4)
F19 C231 F20 106.4(5)
F19 C231 F21 106.8(5)
F19 C231 C227 113.6(5)
F20 C231 F21 104.3(4)
F20 C231 C227 112.8(4)
F21 C231 C227 112.2(5)
F22 C232 F23 105.4(5)
F22 C232 C229 114.3(4)
F23 C232 C229 111.4(5)
F24 C232 F22 107.6(5)
F24 C232 F23 104.7(4)
F24 C232 C229 112.7(4)
C302 C301 C306 120.0
C302 C301 B200 114.5(4)
C306 C301 B200 125.5(4)
C301 C302 C303 120.0
C302 C303 C307 119.2(4)
C304 C303 C302 120.0
C304 C303 C307 120.8(4)
C303 C304 C305 120.0
C304 C305 C308 116.6(4)
C306 C305 C304 120.0
C306 C305 C308 123.4(4)
C305 C306 C301 120.0
F1 C307 F2 106.4(7)
F1 C307 F3 106.3(6)
F1 C307 C303 113.3(5)
F2 C307 C303 111.4(5)
F3 C307 F2 105.3(6)
F3 C307 C303 113.6(6)
F4 C308 F5 103.8(6)
F4 C308 F6 110.9(7)
F4 C308 C305 114.7(6)
F5 C308 C305 110.6(6)
F6 C308 F5 103.7(6)
F6 C308 C305 112.3(6)
C506 C501 C502 120.0
C506 C501 B200 119.6(5)
C502 C501 B200 120.4(5)
C501 C506 C505 120.0
C506 C505 C508 117.8(6)
C504 C505 C506 120.0
C504 C505 C508 122.2(6)
C505 C504 C503 120.0
C504 C503 C507 118.6(5)
C502 C503 C504 120.0
C502 C503 C507 121.4(5)
C503 C502 C501 120.0
F1A C507 F2A 106.0(7)
F1A C507 C503 112.9(7)
F2A C507 C503 111.9(6)
F3A C507 F1A 107.0(7)
F3A C507 F2A 106.1(7)
F3A C507 C503 112.5(6)
F4A C508 C505 110.2(6)
F5A C508 F4A 104.4(7)
F5A C508 C505 114.9(7)
F6A C508 F4A 105.3(7)
F6A C508 F5A 106.5(8)
F6A C508 C505 114.6(7)
C209 B200 C217 112.0(4)
C209 B200 C225 111.1(4)
C209 B200 C301 107.6(4)
C209 B200 C501 101.8(5)
C217 B200 C225 105.1(4)
C217 B200 C301 113.4(4)
C217 B200 C501 108.3(5)
C225 B200 C301 107.6(4)
C225 B200 C501 118.7(5)
C402 C401 B400 122.8(4)
C406 C401 C402 115.3(4)
C406 C401 B400 121.7(4)
C403 C402 C401 122.3(4)
C402 C403 C407 119.9(4)
C404 C403 C402 120.8(5)
C404 C403 C407 119.3(4)
C405 C404 C403 118.3(4)
C404 C405 C406 120.6(5)
C404 C405 C408 120.5(5)
C406 C405 C408 118.9(5)
C405 C406 C401 122.6(4)
F101 C407 F102 107.3(4)
F101 C407 F103 105.0(5)
F101 C407 C403 113.8(5)
F102 C407 F103 103.9(5)
F102 C407 C403 113.5(4)
F103 C407 C403 112.5(4)
F201 C407 F202 106.0(6)
F201 C407 F203 106.2(6)
F201 C407 C403 115.0(6)
F202 C407 F203 105.0(6)
F202 C407 C403 112.1(6)
F203 C407 C403 111.7(6)
F104 C408 F106 104.7(4)
F104 C408 C405 112.9(5)
F105 C408 F104 107.6(5)
F105 C408 F106 106.8(5)
F105 C408 C405 111.7(4)
F106 C408 C405 112.7(4)
C410 C409 C414 115.9(4)
C410 C409 B400 123.0(4)
C414 C409 B400 120.9(3)
C411 C410 C409 122.2(4)
C410 C411 C415 119.5(4)
C412 C411 C410 120.7(4)
C412 C411 C415 119.7(3)
C411 C412 C413 118.5(4)
C412 C413 C414 120.6(4)
C412 C413 C416 119.0(4)
C414 C413 C416 120.4(4)
C413 C414 C409 122.1(4)
F107 C415 F308 107.3(4)
F107 C415 F309 105.5(4)
F107 C415 C411 113.9(4)
F207 C415 F408 106.7(6)
F207 C415 F409 106.1(6)
F207 C415 C411 115.3(5)
F308 C415 F309 105.2(4)
F308 C415 C411 112.9(4)
F309 C415 C411 111.4(4)
F408 C415 F409 104.2(5)
F408 C415 C411 112.9(5)
F409 C415 C411 110.8(5)
F110 C416 C413 112.0(4)
F111 C416 F110 104.8(4)
F111 C416 C413 112.2(4)
F112 C416 F110 107.8(4)
F112 C416 F111 106.0(4)
F112 C416 C413 113.4(4)
C418 C417 C422 115.3(4)
C418 C417 B400 126.2(4)
C422 C417 B400 118.3(4)
C419 C418 C417 122.1(4)
C418 C419 C423 119.4(4)
C420 C419 C418 121.2(4)
C420 C419 C423 119.3(4)
C419 C420 C421 117.7(4)
C420 C421 C424 119.1(4)
C422 C421 C420 120.9(4)
C422 C421 C424 119.9(4)
C421 C422 C417 122.5(4)
F113 C423 F114 106.5(5)
F113 C423 F115 106.8(5)
F113 C423 C419 116.9(4)
F114 C423 C419 112.3(4)
F115 C423 F114 101.1(4)
F115 C423 C419 112.0(4)
F213 C423 F214 104.1(5)
F213 C423 F215 109.2(5)
F213 C423 C419 115.4(5)
F214 C423 C419 110.6(4)
F215 C423 F214 103.1(5)
F215 C423 C419 113.3(4)
F116 C424 C421 112.7(4)
F117 C424 F116 103.7(4)
F117 C424 C421 112.6(4)
F118 C424 F116 105.0(5)
F118 C424 F117 107.9(4)
F118 C424 C421 114.1(4)
C426 C425 C430 115.1(4)
C426 C425 B400 123.7(4)
C430 C425 B400 120.9(4)
C427 C426 C425 122.7(4)
C426 C427 C431 119.8(4)
C428 C427 C426 120.6(4)
C428 C427 C431 119.6(4)
C427 C428 C429 118.0(4)
C428 C429 C432 119.2(4)
C430 C429 C428 120.5(4)
C430 C429 C432 120.3(4)
C429 C430 C425 122.9(4)
F119 C431 F120 106.3(5)
F119 C431 F121 107.3(4)
F119 C431 C427 113.4(5)
F120 C431 C427 112.7(4)
F121 C431 F120 103.6(5)
F121 C431 C427 112.8(4)
F122 C432 C429 109.3(4)
F123 C432 F122 100.8(5)
F123 C432 F124 110.8(5)
F123 C432 C429 115.8(4)
F124 C432 F122 101.1(5)
F124 C432 C429 116.7(4)
F222 C432 C429 106.5(5)
F223 C432 F222 102.1(6)
F223 C432 C429 116.4(6)
F224 C432 F222 101.6(6)
F224 C432 F223 110.8(6)
F224 C432 C429 117.1(5)
C401 B400 C409 103.8(3)
C401 B400 C417 114.3(3)
C417 B400 C409 110.4(3)
C425 B400 C401 112.5(3)
C425 B400 C409 111.0(3)
C425 B400 C417 104.9(3)

loop_
_geom_bond_atom_site_label_1
_geom_bond_atom_site_label_2
_geom_bond_distance
Ir1 C2 2.090(4)
Ir1 C11 2.072(4)
Ir1 C26 2.097(4)
Ir1 C41 2.113(4)
F8 C6 1.315(6)
F8A C6A 1.294(5)
F9 C7 1.322(6)
F9A C7A 1.277(5)
O18 C13 1.360(5)
O18 C17 1.451(5)
O21 C14 1.357(5)
O21 C20 1.449(5)
O33 C28 1.353(5)
O33 C32 1.464(5)
O36 C29 1.359(5)
O36 C35 1.464(6)
O36 C35A 1.437(9)
O48 C43 1.355(5)
O48 C47 1.485(6)
O51 C44 1.362(6)
O51 C50 1.464(6)
N12 C11 1.378(5)
N12 C13 1.398(5)
N12 C16 1.514(5)
N15 C11 1.373(5)
N15 C14 1.388(5)
N15 C19 1.492(5)
N27 C26 1.377(5)
N27 C28 1.397(5)
N27 C31 1.512(5)
N30 C26 1.370(5)
N30 C29 1.378(5)
N30 C34 1.490(5)
N42 C41 1.390(5)
N42 C43 1.380(6)
N42 C46 1.508(5)
N45 C41 1.380(5)
N45 C44 1.380(5)
N45 C49 1.498(5)
C2 C7A 1.3900
C2 C3A 1.3900
C2 C3 1.431(8)
C2 C7 1.375(7)
C7A C6A 1.3900
C6A C5A 1.3900
C5A C4A 1.3900
C4A C3A 1.3900
C3 C4 1.391(10)
C4 C5 1.391(10)
C5 C6 1.374(8)
C6 C7 1.383(7)
C13 C14 1.321(6)
C16 C17 1.535(6)
C16 C22 1.524(6)
C16 C23 1.505(6)
C19 C20 1.556(6)
C19 C24 1.515(6)
C19 C25 1.529(6)
C28 C29 1.328(6)
C31 C32 1.532(6)
C31 C37 1.510(6)
C31 C38 1.533(6)
C34 C35 1.528(6)
C34 C35A 1.578(8)
C34 C39 1.537(5)
C34 C39A 1.513(8)
C34 C40 1.500(6)
C34 C40A 1.542(8)
C43 C44 1.328(7)
C46 C47 1.511(6)
C46 C52 1.481(7)
C46 C53 1.533(7)
C49 C50 1.537(6)
C49 C54 1.517(6)
C49 C55 1.520(7)
Ir2 C102 2.094(3)
Ir2 C111 2.074(4)
Ir2 C126 2.073(4)
Ir2 C141 2.133(4)
F108 C106 1.308(6)
F109 C107 1.327(6)
F208 C206 1.304(5)
F209 C207 1.289(5)
O118 C113 1.361(5)
O118 C117 1.463(6)
O121 C114 1.347(5)
O121 C120 1.402(6)
O133 C128 1.354(5)
O133 C132 1.445(6)
O136 C129 1.362(5)
O136 C135 1.448(6)
O148 C143 1.353(5)
O148 C147 1.445(6)
O148 C247 1.460(8)
O151 C144 1.357(5)
O151 C150 1.439(6)
N112 C111 1.378(5)
N112 C113 1.384(5)
N112 C116 1.511(5)
N115 C111 1.376(5)
N115 C114 1.382(5)
N115 C119 1.495(5)
N127 C126 1.388(5)
N127 C128 1.382(5)
N127 C131 1.517(5)
N130 C126 1.365(5)
N130 C129 1.382(5)
N130 C134 1.484(5)
N142 C141 1.395(5)
N142 C143 1.386(5)
N142 C146 1.510(5)
N145 C141 1.384(5)
N145 C144 1.380(5)
N145 C149 1.516(5)
C102 C203 1.3900
C102 C207 1.3900
C102 C103 1.392(10)
C102 C107 1.392(7)
C203 C204 1.3900
C204 C205 1.3900
C205 C206 1.3900
C206 C207 1.3900
C103 C104 1.377(11)
C104 C105 1.396(12)
C105 C106 1.372(9)
C106 C107 1.392(8)
C113 C114 1.330(6)
C116 C117 1.543(6)
C116 C122 1.524(6)
C116 C123 1.502(6)
C119 C120 1.534(6)
C119 C124 1.505(6)
C119 C125 1.510(7)
C128 C129 1.331(6)
C131 C132 1.541(6)
C131 C137 1.521(6)
C131 C138 1.505(6)
C134 C135 1.534(6)
C134 C139 1.515(6)
C134 C140 1.525(6)
C143 C144 1.326(6)
C146 C147 1.547(6)
C146 C152 1.506(5)
C146 C153 1.538(5)
C146 C247 1.522(8)
C146 C252 1.522(8)
C146 C253 1.503(8)
C149 C150 1.544(6)
C149 C154 1.507(6)
C149 C155 1.517(7)
F91 C901 1.307(9)
F92 C902 1.304(9)
C902 C901 1.3900
C902 C903 1.3900
C901 C906 1.3900
C906 C905 1.3900
C905 C904 1.3900
C904 C903 1.3900
F81 C801 1.302(8)
F82 C802 1.316(8)
C806 C805 1.3900
C806 C801 1.3900
C805 C804 1.3900
C804 C803 1.3900
C803 C802 1.3900
C802 C801 1.3900
F1 C307 1.323(7)
F1A C507 1.323(7)
F2 C307 1.331(7)
F2A C507 1.329(7)
F3 C307 1.330(6)
F3A C507 1.321(7)
F4 C308 1.293(7)
F4A C508 1.354(7)
F5 C308 1.358(7)
F5A C508 1.315(7)
F6 C308 1.307(7)
F6A C508 1.312(8)
F7 C215 1.351(6)
F7A C215 1.346(6)
F8B C215 1.335(6)
F8C C215 1.336(6)
F9B C215 1.327(6)
F9C C215 1.319(6)
F10 C216 1.329(6)
F10A C216 1.348(6)
F11 C216 1.377(6)
F11A C216 1.364(6)
F12 C216 1.327(6)
F12A C216 1.306(6)
F13 C223 1.336(5)
F14 C223 1.339(5)
F15 C223 1.338(5)
F16 C224 1.319(5)
F16A C224 1.310(6)
F17 C224 1.305(5)
F17A C224 1.302(6)
F18 C224 1.351(5)
F18A C224 1.351(6)
F19 C231 1.306(7)
F20 C231 1.332(7)
F21 C231 1.333(7)
F22 C232 1.319(6)
F23 C232 1.349(6)
F24 C232 1.318(6)
C209 C210 1.405(7)
C209 C214 1.395(7)
C209 B200 1.638(7)
C210 C211 1.402(6)
C211 C212 1.379(8)
C211 C215 1.487(8)
C212 C213 1.379(8)
C213 C214 1.392(6)
C213 C216 1.496(8)
C217 C218 1.402(6)
C217 C222 1.408(6)
C217 B200 1.639(7)
C218 C219 1.401(6)
C219 C220 1.380(6)
C219 C223 1.488(6)
C220 C221 1.384(6)
C221 C222 1.380(6)
C221 C224 1.497(6)
C225 C226 1.396(6)
C225 C230 1.395(6)
C225 B200 1.640(7)
C226 C227 1.387(7)
C227 C228 1.390(7)
C227 C231 1.496(7)
C228 C229 1.381(7)
C229 C230 1.390(7)
C229 C232 1.495(7)
C301 C302 1.3900
C301 C306 1.3900
C301 B200 1.693(6)
C302 C303 1.3900
C303 C304 1.3900
C303 C307 1.476(9)
C304 C305 1.3900
C305 C306 1.3900
C305 C308 1.459(10)
C501 C506 1.3900
C501 C502 1.3900
C501 B200 1.690(7)
C506 C505 1.3900
C505 C504 1.3900
C505 C508 1.456(11)
C504 C503 1.3900
C503 C502 1.3900
C503 C507 1.477(10)
F101 C407 1.326(5)
F102 C407 1.330(5)
F103 C407 1.357(6)
F104 C408 1.331(6)
F105 C408 1.312(6)
F106 C408 1.340(7)
F107 C415 1.314(5)
F110 C416 1.343(5)
F111 C416 1.341(5)
F112 C416 1.327(5)
F113 C423 1.285(5)
F114 C423 1.343(5)
F115 C423 1.331(5)
F116 C424 1.340(6)
F117 C424 1.327(6)
F118 C424 1.305(6)
F119 C431 1.311(6)
F120 C431 1.333(6)
F121 C431 1.320(6)
F122 C432 1.393(6)
F123 C432 1.296(5)
F124 C432 1.299(5)
F201 C407 1.320(7)
F202 C407 1.341(6)
F203 C407 1.342(6)
F207 C415 1.302(6)
F213 C423 1.291(6)
F214 C423 1.353(5)
F215 C423 1.304(5)
F222 C432 1.397(7)
F223 C432 1.290(6)
F224 C432 1.284(6)
F308 C415 1.314(5)
F309 C415 1.339(5)
F408 C415 1.324(6)
F409 C415 1.339(6)
C401 C402 1.404(6)
C401 C406 1.394(6)
C401 B400 1.639(6)
C402 C403 1.386(6)
C403 C404 1.384(7)
C403 C407 1.491(7)
C404 C405 1.378(7)
C405 C406 1.392(6)
C405 C408 1.501(7)
C409 C410 1.396(5)
C409 C414 1.400(6)
C409 B400 1.648(6)
C410 C411 1.393(5)
C411 C412 1.379(6)
C411 C415 1.491(6)
C412 C413 1.386(6)
C413 C414 1.391(6)
C413 C416 1.497(6)
C417 C418 1.393(6)
C417 C422 1.412(6)
C417 B400 1.645(6)
C418 C419 1.389(6)
C419 C420 1.383(6)
C419 C423 1.491(6)
C420 C421 1.387(6)
C421 C422 1.376(6)
C421 C424 1.499(6)
C425 C426 1.396(6)
C425 C430 1.398(6)
C425 B400 1.639(6)
C426 C427 1.391(6)
C427 C428 1.385(6)
C427 C431 1.498(6)
C428 C429 1.387(6)
C429 C430 1.385(6)
C429 C432 1.486(7)
